data_1551620
loop_
_publ_author_name
'YAMAGUCHI, Ryo'
'YAMASAKI, Mikio'
'SAKIYAMA, Hiroshi'

_publ_section_title
;
 Structure of
 Bis(2,2&amp;prime;-iminodiethanol-&lt;i&gt;N&lt;/i&gt;,&lt;i&gt;O&lt;/i&gt;,&lt;i&gt;O&lt;/i&gt;&amp;prime;)-Nickel(II)
 Hydrogen-Bonded to an Organoboron Coordination Complex
;
_journal_issue 0
_journal_name_full 'X-ray Structure Analysis Online'
_journal_page_first 19
_journal_paper_doi 10.2116/xraystruct.31.19
_journal_volume 31
_journal_year 2015
_chemical_formula_moiety 'C69 H84 B3 N3 Ni O7'
_chemical_formula_sum 'C69 H84 B3 N3 Ni O7'
_chemical_formula_weight 1158.57
_space_group_crystal_system triclinic
_space_group_IT_number 2
_space_group_name_Hall '-P 1'
_space_group_name_H-M_alt 'P -1'
_symmetry_space_group_name_Hall '-P 1'
_symmetry_space_group_name_H-M 'P -1'
_atom_sites_solution_hydrogens geom
_atom_sites_solution_primary direct
_atom_sites_solution_secondary difmap
_cell_angle_alpha 73.031(5)
_cell_angle_beta 84.561(6)
_cell_angle_gamma 66.297(5)
_cell_formula_units_Z 2
_cell_length_a 11.8846(12)
_cell_length_b 14.5812(11)
_cell_length_c 20.235(2)
_cell_measurement_reflns_used 10615
_cell_measurement_temperature 93
_cell_measurement_theta_max 27.50
_cell_measurement_theta_min 2.10
_cell_volume 3069.9(5)
_computing_cell_refinement 'CrystalClear-SM Expert 2.1 b32'
_computing_data_collection 'CrystalClear-SM Expert 2.1 b32 (Rigaku, 2014)'
_computing_data_reduction 'CrystalClear-SM Expert 2.1 b32'
_computing_molecular_graphics 'CrystalStructure 4.1'
_computing_publication_material 'CrystalStructure 4.1 (Rigaku, 2014)'
_computing_structure_refinement 'SHELXL2013 (Sheldrick, 2008)'
_computing_structure_solution 'SIR2011 (Burla, et al., 2012)'
_diffrn_ambient_temperature 93
_diffrn_detector_area_resol_mean 14.222
_diffrn_measured_fraction_theta_full 0.979
_diffrn_measured_fraction_theta_max 0.958
_diffrn_measurement_device_type 'Rigaku Saturn724'
_diffrn_measurement_method \w
_diffrn_radiation_type 'Mo K\a'
_diffrn_radiation_wavelength 0.71075
_diffrn_reflns_av_R_equivalents 0.0244
_diffrn_reflns_Laue_measured_fraction_full 0.979
_diffrn_reflns_Laue_measured_fraction_max 0.958
_diffrn_reflns_limit_h_max 12
_diffrn_reflns_limit_h_min -15
_diffrn_reflns_limit_k_max 17
_diffrn_reflns_limit_k_min -18
_diffrn_reflns_limit_l_max 26
_diffrn_reflns_limit_l_min -26
_diffrn_reflns_number 25274
_diffrn_reflns_point_group_measured_fraction_full 0.979
_diffrn_reflns_point_group_measured_fraction_max 0.958
_diffrn_reflns_theta_full 25.242
_diffrn_reflns_theta_max 27.488
_diffrn_reflns_theta_min 2.105
_diffrn_standards_number 0
_exptl_absorpt_coefficient_mu 0.373
_exptl_absorpt_correction_T_max 0.935
_exptl_absorpt_correction_T_min 0.793
_exptl_absorpt_correction_type multi-scan
_exptl_absorpt_process_details 'REQAB (Rigaku, 1998)'
_exptl_crystal_colour blue
_exptl_crystal_density_diffrn 1.253
_exptl_crystal_density_method 'not measured'
_exptl_crystal_description block
_exptl_crystal_F_000 1236.00
_exptl_crystal_size_max 0.220
_exptl_crystal_size_mid 0.200
_exptl_crystal_size_min 0.180
_refine_diff_density_max 0.34
_refine_diff_density_min -0.43
_refine_ls_extinction_method none
_refine_ls_goodness_of_fit_ref 1.043
_refine_ls_hydrogen_treatment constr
_refine_ls_number_parameters 755
_refine_ls_number_reflns 13492
_refine_ls_number_restraints 0
_refine_ls_R_factor_all 0.0400
_refine_ls_R_factor_gt 0.0366
_refine_ls_shift/su_max 0.001
_refine_ls_structure_factor_coef Fsqd
_refine_ls_weighting_details 'w = 1/[\s^2^(Fo^2^)+(0.0342P)^2^+1.6022P] where P=(Fo^2^+2Fc^2^)/3'
_refine_ls_weighting_scheme calc
_refine_ls_wR_factor_gt 0.0874
_refine_ls_wR_factor_ref 0.0901
_reflns_number_gt 12402
_reflns_number_total 13492
_reflns_threshold_expression F^2^>2.0\s(F^2^)
_cod_data_source_file 31_19_1.txt
_cod_data_source_block SX406
_cod_database_code 1551620
_shelxl_res_file
;
TITL SX406
CELL  0.71075 11.88460 14.58120 20.23500 73.031 84.561 66.297
ZERR  2 0.00120 0.00110 0.00200 0.005 0.006 0.005
LATT 1
SFAC C H B N NI O
UNIT 138 168 6 6 2 14
L.S. 5
FMAP 2
PLAN -5
WPDB -2
HTAB
LIST 4
TEMP -180.0
ACTA
SIZE 0.220 0.200 0.180
WGHT    0.034200    1.602200
FVAR       0.45757
NI1   5    0.180333    0.574879    0.280421    11.00000    0.01423    0.01665 =
         0.01929   -0.00609    0.00018   -0.00549
O1    6    0.365325    0.523494    0.300853    11.00000    0.01606    0.02096 =
         0.02449   -0.01164    0.00064   -0.00489
AFIX 147
H1O   2    0.415138    0.468917    0.291628    11.00000   -1.20000
AFIX   0
O2    6    0.152826    0.728016    0.270036    11.00000    0.02456    0.01940 =
         0.02063   -0.00671    0.00355   -0.00989
AFIX 147
H2O   2    0.193203    0.755085    0.240379    11.00000   -1.20000
AFIX   0
O3    6    0.203142    0.599295    0.174509    11.00000    0.01652    0.02380 =
         0.02141   -0.00859    0.00004   -0.00483
AFIX 147
H3O   2    0.263914    0.558897    0.158096    11.00000   -1.20000
AFIX   0
O4    6    0.175809    0.429025    0.302022    11.00000    0.01696    0.01929 =
         0.02790   -0.00776   -0.00124   -0.00734
AFIX 147
H4O   2    0.240187    0.376698    0.300891    11.00000   -1.20000
AFIX   0
O5    6    0.525615    0.352920    0.277783    11.00000    0.02117    0.01526 =
         0.02028   -0.00522   -0.00525   -0.00463
O6    6    0.375892    0.271484    0.292890    11.00000    0.02127    0.01580 =
         0.02229   -0.00115   -0.00002   -0.00569
O7    6    0.275400    0.832898    0.190904    11.00000    0.04920    0.04774 =
         0.02604   -0.01187    0.00678   -0.03579
AFIX 147
H7O   2    0.332422    0.838384    0.208898    11.00000   -1.20000
AFIX   0
N1    4    0.167894    0.569053    0.384397    11.00000    0.01759    0.01759 =
         0.02150   -0.00649    0.00183   -0.00599
AFIX  13
H1N   2    0.110562    0.534421    0.405817    11.00000   -1.20000
AFIX   0
N2    4   -0.000385    0.621867    0.248749    11.00000    0.01562    0.02264 =
         0.02254   -0.00737    0.00006   -0.00516
AFIX  13
H2N   2   -0.055156    0.668997    0.276230    11.00000   -1.20000
AFIX   0
N3    4    0.580457    0.186368    0.257359    11.00000    0.01978    0.01665 =
         0.02301   -0.00708   -0.00229   -0.00584
AFIX  13
H3N   2    0.620678    0.180275    0.212251    11.00000   -1.20000
AFIX   0
C1    1    0.390937    0.520777    0.369396    11.00000    0.01883    0.03363 =
         0.02881   -0.01738   -0.00227   -0.00604
AFIX  23
H1A   2    0.394635    0.587613    0.368873    11.00000   -1.20000
H1B   2    0.471662    0.464068    0.386253    11.00000   -1.20000
AFIX   0
C2    1    0.291594    0.502763    0.417162    11.00000    0.02286    0.02833 =
         0.02205   -0.00741   -0.00174   -0.00282
AFIX  23
H2A   2    0.304104    0.428446    0.428755    11.00000   -1.20000
H2B   2    0.297109    0.519043    0.460643    11.00000   -1.20000
AFIX   0
C3    1    0.113523    0.677614    0.390033    11.00000    0.02376    0.01964 =
         0.02379   -0.00975    0.00438   -0.00735
AFIX  23
H3A   2    0.134532    0.677967    0.436121    11.00000   -1.20000
H3B   2    0.022880    0.704612    0.385650    11.00000   -1.20000
AFIX   0
C4    1    0.160189    0.748115    0.334652    11.00000    0.02751    0.02149 =
         0.02438   -0.01023    0.00398   -0.01063
AFIX  23
H4A   2    0.109312    0.822096    0.332001    11.00000   -1.20000
H4B   2    0.246298    0.733476    0.345445    11.00000   -1.20000
AFIX   0
C5    1    0.093178    0.627228    0.134906    11.00000    0.02134    0.02654 =
         0.02047   -0.00458   -0.00271   -0.00983
AFIX  23
H5A   2    0.086411    0.564069    0.129920    11.00000   -1.20000
H5B   2    0.094550    0.673498    0.088276    11.00000   -1.20000
AFIX   0
C6    1   -0.013045    0.683039    0.175074    11.00000    0.01732    0.02514 =
         0.02543   -0.00221   -0.00449   -0.00610
AFIX  23
H6A   2   -0.014766    0.752784    0.171455    11.00000   -1.20000
H6B   2   -0.091383    0.692685    0.155249    11.00000   -1.20000
AFIX   0
C7    1   -0.032590    0.529437    0.263291    11.00000    0.01859    0.03284 =
         0.02250   -0.00718    0.00115   -0.01430
AFIX  23
H7A   2   -0.093532    0.542113    0.228067    11.00000   -1.20000
H7B   2   -0.070996    0.519738    0.309023    11.00000   -1.20000
AFIX   0
C8    1    0.078606    0.431277    0.262839    11.00000    0.02282    0.02690 =
         0.02586   -0.00812   -0.00049   -0.01465
AFIX  23
H8A   2    0.059302    0.369123    0.284128    11.00000   -1.20000
H8B   2    0.104201    0.431479    0.214809    11.00000   -1.20000
AFIX   0
C9    1    0.603659    0.275940    0.334377    11.00000    0.02569    0.01816 =
         0.02334   -0.00499   -0.00816   -0.00510
AFIX  23
H9A   2    0.554683    0.260756    0.375347    11.00000   -1.20000
H9B   2    0.663651    0.299841    0.346930    11.00000   -1.20000
AFIX   0
C10   1    0.669169    0.179673    0.308284    11.00000    0.02094    0.01924 =
         0.02567   -0.00601   -0.00733   -0.00454
AFIX  23
H10A  2    0.746579    0.180287    0.285681    11.00000   -1.20000
H10B  2    0.688460    0.115102    0.346877    11.00000   -1.20000
AFIX   0
C11   1    0.519157    0.111648    0.281955    11.00000    0.02717    0.01574 =
         0.03942   -0.00629   -0.00564   -0.00858
AFIX  23
H11A  2    0.577462    0.042702    0.308932    11.00000   -1.20000
H11B  2    0.484798    0.102808    0.242637    11.00000   -1.20000
AFIX   0
C12   1    0.417799    0.162184    0.327072    11.00000    0.02759    0.01817 =
         0.03396    0.00166   -0.00235   -0.00970
AFIX  23
H12A  2    0.350477    0.137622    0.330176    11.00000   -1.20000
H12B  2    0.449876    0.146434    0.374251    11.00000   -1.20000
AFIX   0
C13   1    0.416064    0.366689    0.171574    11.00000    0.01662    0.01699 =
         0.01913   -0.00678    0.00024   -0.00431
C14   1    0.450573    0.447311    0.132088    11.00000    0.01574    0.01921 =
         0.02202   -0.00834    0.00217   -0.00657
AFIX  43
H14   2    0.508025    0.463490    0.151117    11.00000   -1.20000
AFIX   0
C15   1    0.402434    0.504198    0.065558    11.00000    0.02143    0.02181 =
         0.02082   -0.00580    0.00449   -0.00933
AFIX  43
H15   2    0.425530    0.559706    0.040271    11.00000   -1.20000
AFIX   0
C16   1    0.320557    0.479977    0.035982    11.00000    0.02588    0.02585 =
         0.01694   -0.00392   -0.00146   -0.00905
AFIX  43
H16   2    0.288858    0.517822   -0.009714    11.00000   -1.20000
AFIX   0
C17   1    0.285708    0.399901    0.073989    11.00000    0.02413    0.02730 =
         0.02303   -0.00704   -0.00374   -0.01173
AFIX  43
H17   2    0.230282    0.382486    0.054202    11.00000   -1.20000
AFIX   0
C18   1    0.331948    0.345266    0.140972    11.00000    0.02141    0.02101 =
         0.02156   -0.00511   -0.00113   -0.01009
AFIX  43
H18   2    0.305736    0.291858    0.166731    11.00000   -1.20000
AFIX   0
C19   1    0.273352    0.365743    0.605111    11.00000    0.01808    0.01710 =
         0.01849   -0.00477    0.00297   -0.00777
C20   1    0.317077    0.423673    0.632820    11.00000    0.02159    0.02295 =
         0.02883   -0.00912    0.00170   -0.01044
AFIX  43
H20   2    0.391186    0.388164    0.659858    11.00000   -1.20000
AFIX   0
C21   1    0.256282    0.530528    0.622225    11.00000    0.03230    0.02448 =
         0.03547   -0.01357    0.00882   -0.01740
AFIX  43
H21   2    0.289955    0.566641    0.641246    11.00000   -1.20000
AFIX   0
C22   1    0.146967    0.584897    0.584160    11.00000    0.03382    0.01403 =
         0.03240   -0.00590    0.00963   -0.00666
AFIX  43
H22   2    0.106172    0.658285    0.576045    11.00000   -1.20000
AFIX   0
C23   1    0.098053    0.530538    0.558103    11.00000    0.02400    0.02066 =
         0.02130   -0.00263    0.00136   -0.00341
AFIX  43
H23   2    0.021866    0.566311    0.533015    11.00000   -1.20000
AFIX   0
C24   1    0.160580    0.423337    0.568677    11.00000    0.02048    0.01879 =
         0.01958   -0.00480    0.00050   -0.00706
AFIX  43
H24   2    0.125190    0.387668    0.550370    11.00000   -1.20000
AFIX   0
C25   1    0.472252    0.220464    0.564166    11.00000    0.01644    0.02124 =
         0.01789   -0.00295   -0.00309   -0.00417
C26   1    0.536696    0.286040    0.545133    11.00000    0.02114    0.02947 =
         0.01948   -0.00495   -0.00147   -0.01025
AFIX  43
H26   2    0.502684    0.351340    0.555359    11.00000   -1.20000
AFIX   0
C27   1    0.648918    0.259186    0.511735    11.00000    0.02293    0.04562 =
         0.01852   -0.00110   -0.00085   -0.01700
AFIX  43
H27   2    0.690226    0.305417    0.500404    11.00000   -1.20000
AFIX   0
C28   1    0.699955    0.165393    0.495148    11.00000    0.01863    0.04599 =
         0.01775   -0.00124    0.00118   -0.00328
AFIX  43
H28   2    0.776954    0.146315    0.473197    11.00000   -1.20000
AFIX   0
C29   1    0.637746    0.099634    0.510844    11.00000    0.02619    0.02910 =
         0.02248   -0.00383    0.00065    0.00257
AFIX  43
H29   2    0.671044    0.035739    0.498765    11.00000   -1.20000
AFIX   0
C30   1    0.526061    0.127341    0.544432    11.00000    0.02439    0.02236 =
         0.02414   -0.00441    0.00046   -0.00340
AFIX  43
H30   2    0.484482    0.081376    0.554430    11.00000   -1.20000
AFIX   0
C31   1    0.263210    0.189410    0.595584    11.00000    0.01470    0.01300 =
         0.02787   -0.00672   -0.00176   -0.00160
C32   1    0.231796    0.207927    0.526188    11.00000    0.02230    0.02018 =
         0.03042   -0.01106   -0.00162   -0.00612
AFIX  43
H32   2    0.265195    0.248440    0.491021    11.00000   -1.20000
AFIX   0
C33   1    0.153723    0.169383    0.506766    11.00000    0.02424    0.02701 =
         0.03954   -0.01914   -0.00558   -0.00415
AFIX  43
H33   2    0.134162    0.184515    0.459304    11.00000   -1.20000
AFIX   0
C34   1    0.104782    0.108936    0.556939    11.00000    0.01956    0.02431 =
         0.05923   -0.02374   -0.00251   -0.00667
AFIX  43
H34   2    0.051903    0.082102    0.544157    11.00000   -1.20000
AFIX   0
C35   1    0.133863    0.088157    0.625836    11.00000    0.01725    0.01574 =
         0.05139   -0.00847    0.00208   -0.00497
AFIX  43
H35   2    0.101578    0.046201    0.660590    11.00000   -1.20000
AFIX   0
C36   1    0.210706    0.128820    0.644397    11.00000    0.01674    0.01617 =
         0.03368   -0.00474   -0.00246   -0.00277
AFIX  43
H36   2    0.227992    0.114770    0.692053    11.00000   -1.20000
AFIX   0
C37   1    0.404693    0.183686    0.695050    11.00000    0.01613    0.01669 =
         0.02202   -0.00435   -0.00089   -0.00745
C38   1    0.521096    0.103689    0.714002    11.00000    0.01772    0.01752 =
         0.02413   -0.00689    0.00005   -0.00680
AFIX  43
H38   2    0.575784    0.083781    0.678560    11.00000   -1.20000
AFIX   0
C39   1    0.560144    0.051912    0.782933    11.00000    0.01860    0.01714 =
         0.02965   -0.00448   -0.00645   -0.00523
AFIX  43
H39   2    0.639580   -0.002435    0.793392    11.00000   -1.20000
AFIX   0
C40   1    0.483470    0.079578    0.835936    11.00000    0.02560    0.02292 =
         0.02266   -0.00162   -0.00637   -0.01156
AFIX  43
H40   2    0.509156    0.044126    0.882829    11.00000   -1.20000
AFIX   0
C41   1    0.368477    0.159966    0.819400    11.00000    0.02426    0.03009 =
         0.02243   -0.00612    0.00138   -0.00891
AFIX  43
H41   2    0.314858    0.180397    0.855104    11.00000   -1.20000
AFIX   0
C42   1    0.331740    0.210591    0.750607    11.00000    0.01649    0.02520 =
         0.02504   -0.00490   -0.00100   -0.00305
AFIX  43
H42   2    0.253178    0.266299    0.740664    11.00000   -1.20000
AFIX   0
C43   1    0.998115    0.168398    0.234277    11.00000    0.01624    0.01816 =
         0.02237   -0.00513    0.00005   -0.00913
C44   1    1.092078    0.067533    0.253017    11.00000    0.01955    0.01928 =
         0.02488   -0.00728    0.00078   -0.00718
AFIX  43
H44   2    1.127132    0.033894    0.217889    11.00000   -1.20000
AFIX   0
C45   1    1.135689    0.015117    0.320819    11.00000    0.01935    0.01735 =
         0.03058   -0.00319   -0.00475   -0.00592
AFIX  43
H45   2    1.200225   -0.052292    0.330877    11.00000   -1.20000
AFIX   0
C46   1    1.085401    0.060817    0.373691    11.00000    0.02781    0.02391 =
         0.02415   -0.00288   -0.00836   -0.01117
AFIX  43
H46   2    1.113883    0.024901    0.420133    11.00000   -1.20000
AFIX   0
C47   1    0.992909    0.159764    0.357533    11.00000    0.02688    0.02477 =
         0.02401   -0.01012   -0.00244   -0.01025
AFIX  43
H47   2    0.957131    0.191929    0.393254    11.00000   -1.20000
AFIX   0
C48   1    0.951696    0.212749    0.289213    11.00000    0.01849    0.01684 =
         0.02482   -0.00655   -0.00271   -0.00533
AFIX  43
H48   2    0.889880    0.281446    0.279480    11.00000   -1.20000
AFIX   0
C49   1    0.883413    0.353332    0.138530    11.00000    0.01868    0.01921 =
         0.01861   -0.00371   -0.00439   -0.00811
C50   1    0.772317    0.405879    0.167771    11.00000    0.01913    0.01888 =
         0.02257   -0.00388   -0.00365   -0.00766
AFIX  43
H50   2    0.731672    0.365838    0.197486    11.00000   -1.20000
AFIX   0
C51   1    0.719390    0.513765    0.155116    11.00000    0.02126    0.02127 =
         0.02635   -0.00804   -0.00577   -0.00575
AFIX  43
H51   2    0.644768    0.545569    0.176499    11.00000   -1.20000
AFIX   0
C52   1    0.775170    0.575116    0.111378    11.00000    0.02988    0.01712 =
         0.02794   -0.00436   -0.01074   -0.00805
AFIX  43
H52   2    0.738589    0.648912    0.101789    11.00000   -1.20000
AFIX   0
C53   1    0.885192    0.526651    0.081990    11.00000    0.03016    0.02419 =
         0.02098   -0.00093   -0.00723   -0.01643
AFIX  43
H53   2    0.925251    0.567357    0.052444    11.00000   -1.20000
AFIX   0
C54   1    0.937420    0.418447    0.095557    11.00000    0.02080    0.02342 =
         0.01973   -0.00412   -0.00313   -0.01065
AFIX  43
H54   2    1.013043    0.387303    0.074774    11.00000   -1.20000
AFIX   0
C55   1    1.055214    0.190592    0.100051    11.00000    0.02160    0.01618 =
         0.02053   -0.00218    0.00045   -0.00618
C56   1    1.170784    0.190004    0.110165    11.00000    0.02227    0.02202 =
         0.02596   -0.00623    0.00212   -0.00857
AFIX  43
H56   2    1.183611    0.208457    0.149287    11.00000   -1.20000
AFIX   0
C57   1    1.267274    0.163622    0.065479    11.00000    0.02131    0.02255 =
         0.03158   -0.00053    0.00383   -0.00703
AFIX  43
H57   2    1.343674    0.165080    0.074051    11.00000   -1.20000
AFIX   0
C58   1    1.251817    0.135211    0.008440    11.00000    0.03041    0.02508 =
         0.02338   -0.00051    0.00916   -0.00361
AFIX  43
H58   2    1.317590    0.116449   -0.022083    11.00000   -1.20000
AFIX   0
C59   1    1.139447    0.134434   -0.003646    11.00000    0.03970    0.03065 =
         0.01801   -0.00498    0.00103   -0.00843
AFIX  43
H59   2    1.127989    0.114834   -0.042540    11.00000   -1.20000
AFIX   0
C60   1    1.042957    0.162444    0.041308    11.00000    0.02616    0.02482 =
         0.02021   -0.00286   -0.00123   -0.00859
AFIX  43
H60   2    0.966232    0.162431    0.031748    11.00000   -1.20000
AFIX   0
C61   1    0.838511    0.183072    0.142345    11.00000    0.02079    0.02056 =
         0.01847   -0.00733    0.00269   -0.00945
C62   1    0.731534    0.246940    0.101506    11.00000    0.02249    0.02090 =
         0.02173   -0.00661    0.00125   -0.00925
AFIX  43
H62   2    0.714950    0.319033    0.082794    11.00000   -1.20000
AFIX   0
C63   1    0.648261    0.209342    0.087099    11.00000    0.02112    0.02992 =
         0.02346   -0.01044   -0.00046   -0.01026
AFIX  43
H63   2    0.576519    0.255726    0.059497    11.00000   -1.20000
AFIX   0
C64   1    0.670164    0.104370    0.113035    11.00000    0.02956    0.03411 =
         0.02596   -0.01335    0.00426   -0.02059
AFIX  43
H64   2    0.614328    0.078102    0.103071    11.00000   -1.20000
AFIX   0
C65   1    0.774997    0.038296    0.153792    11.00000    0.03507    0.02350 =
         0.02687   -0.00885    0.00371   -0.01659
AFIX  43
H65   2    0.791258   -0.033817    0.171933    11.00000   -1.20000
AFIX   0
C66   1    0.856606    0.077472    0.168208    11.00000    0.02463    0.01992 =
         0.02369   -0.00559    0.00046   -0.00881
AFIX  43
H66   2    0.927245    0.030872    0.196654    11.00000   -1.20000
AFIX   0
C67   1    0.287800    0.857229    0.116937    11.00000    0.04481    0.03357 =
         0.02401   -0.00469    0.00164   -0.02564
AFIX  13
H67   2    0.298525    0.924791    0.099886    11.00000   -1.20000
AFIX   0
C68   1    0.398867    0.772444    0.099073    11.00000    0.05286    0.08149 =
         0.05979   -0.04878    0.01270   -0.03278
AFIX 137
H68A  2    0.410522    0.791255    0.049064    11.00000   -1.20000
H68B  2    0.386836    0.706818    0.113335    11.00000   -1.20000
H68C  2    0.471651    0.763987    0.123175    11.00000   -1.20000
AFIX   0
C69   1    0.169662    0.869481    0.086710    11.00000    0.05295    0.04251 =
         0.04374    0.00069   -0.01167   -0.03211
AFIX 137
H69A  2    0.172708    0.889605    0.036150    11.00000   -1.20000
H69B  2    0.100312    0.923586    0.101547    11.00000   -1.20000
H69C  2    0.159203    0.803212    0.102792    11.00000   -1.20000
AFIX   0
B1    3    0.468312    0.301480    0.248059    11.00000    0.01752    0.01561 =
         0.02060   -0.00574   -0.00124   -0.00492
B2    3    0.352534    0.240346    0.614574    11.00000    0.01522    0.01554 =
         0.02016   -0.00409   -0.00064   -0.00506
B3    3    0.943243    0.225319    0.153946    11.00000    0.01736    0.01671 =
         0.02014   -0.00503    0.00010   -0.00683
HKLF 4
 
REM  SX406
REM R1 =  0.0366 for   12402 Fo > 4sig(Fo)  and  0.0400 for all   13492 data
REM    755 parameters refined using      0 restraints
 
END  
     
WGHT      0.0342      1.6022 

REM Instructions for potential hydrogen bonds
HTAB O1 O5
HTAB O2 O7
HTAB O4 O6

REM Highest difference peak  0.339,  deepest hole -0.432,  1-sigma level  0.045
Q1    1   0.3078  0.3055  0.6134  11.00000  0.05    0.34
Q2    1   0.4061  0.2357  0.5868  11.00000  0.05    0.33
Q3    1   0.9141  0.2885  0.1473  11.00000  0.05    0.33
Q4    1   0.4417  0.3330  0.2092  11.00000  0.05    0.32
Q5    1   0.9992  0.2042  0.1269  11.00000  0.05    0.31
;

loop_
_symmetry_equiv_pos_site_id
_space_group_symop_operation_xyz
1 +X,+Y,+Z
2 -X,-Y,-Z

loop_
_atom_site_label
_atom_site_type_symbol
_atom_site_fract_x
_atom_site_fract_y
_atom_site_fract_z
_atom_site_U_iso_or_equiv
_atom_site_adp_type
_atom_site_occupancy
_atom_site_site_symmetry_multiplicity
_atom_site_calc_flag
_atom_site_refinement_flags
Ni1 Ni 0.18033(2) 0.57488(2) 0.28042(2) 0.01665(5) Uani 1 2 d .
O1 O 0.36532(9) 0.52349(8) 0.30085(5) 0.0201(2) Uani 1 2 d .
O2 O 0.15283(10) 0.72802(8) 0.27004(5) 0.0211(2) Uani 1 2 d .
O3 O 0.20314(9) 0.59929(8) 0.17451(5) 0.0210(2) Uani 1 2 d .
O4 O 0.17581(9) 0.42903(8) 0.30202(5) 0.0209(2) Uani 1 2 d .
O5 O 0.52562(9) 0.35292(7) 0.27778(5) 0.0193(2) Uani 1 2 d .
O6 O 0.37589(10) 0.27148(8) 0.29289(5) 0.0212(2) Uani 1 2 d .
O7 O 0.27540(13) 0.83290(11) 0.19090(6) 0.0355(3) Uani 1 2 d .
N1 N 0.16789(11) 0.56905(9) 0.38440(6) 0.0191(2) Uani 1 2 d .
N2 N -0.00038(11) 0.62187(10) 0.24875(6) 0.0208(2) Uani 1 2 d .
N3 N 0.58046(11) 0.18637(9) 0.25736(6) 0.0197(2) Uani 1 2 d .
C1 C 0.39094(14) 0.52078(13) 0.36940(8) 0.0263(3) Uani 1 2 d .
C2 C 0.29159(14) 0.50276(13) 0.41716(8) 0.0266(3) Uani 1 2 d .
C3 C 0.11352(14) 0.67761(11) 0.39003(8) 0.0222(3) Uani 1 2 d .
C4 C 0.16019(15) 0.74811(12) 0.33465(8) 0.0235(3) Uani 1 2 d .
C5 C 0.09318(14) 0.62723(12) 0.13491(8) 0.0229(3) Uani 1 2 d .
C6 C -0.01305(14) 0.68304(12) 0.17507(8) 0.0241(3) Uani 1 2 d .
C7 C -0.03259(14) 0.52944(12) 0.26329(8) 0.0234(3) Uani 1 2 d .
C8 C 0.07861(14) 0.43128(12) 0.26284(8) 0.0233(3) Uani 1 2 d .
C9 C 0.60366(14) 0.27594(11) 0.33438(8) 0.0231(3) Uani 1 2 d .
C10 C 0.66917(14) 0.17967(11) 0.30828(8) 0.0226(3) Uani 1 2 d .
C11 C 0.51916(15) 0.11165(12) 0.28195(9) 0.0272(3) Uani 1 2 d .
C12 C 0.41780(15) 0.16218(12) 0.32707(9) 0.0282(3) Uani 1 2 d .
C13 C 0.41606(13) 0.36669(11) 0.17157(7) 0.0179(3) Uani 1 2 d .
C14 C 0.45057(13) 0.44731(11) 0.13209(7) 0.0186(3) Uani 1 2 d .
C15 C 0.40243(14) 0.50420(12) 0.06556(7) 0.0214(3) Uani 1 2 d .
C16 C 0.32056(14) 0.47998(12) 0.03598(8) 0.0236(3) Uani 1 2 d .
C17 C 0.28571(14) 0.39990(12) 0.07399(8) 0.0240(3) Uani 1 2 d .
C18 C 0.33195(14) 0.34527(11) 0.14097(7) 0.0208(3) Uani 1 2 d .
C19 C 0.27335(13) 0.36574(11) 0.60511(7) 0.0178(3) Uani 1 2 d .
C20 C 0.31708(14) 0.42367(12) 0.63282(8) 0.0235(3) Uani 1 2 d .
C21 C 0.25628(16) 0.53053(12) 0.62222(9) 0.0280(3) Uani 1 2 d .
C22 C 0.14697(16) 0.58490(12) 0.58416(8) 0.0284(3) Uani 1 2 d .
C23 C 0.09805(15) 0.53054(12) 0.55810(8) 0.0246(3) Uani 1 2 d .
C24 C 0.16058(14) 0.42334(11) 0.56868(7) 0.0200(3) Uani 1 2 d .
C25 C 0.47225(13) 0.22046(11) 0.56417(7) 0.0199(3) Uani 1 2 d .
C26 C 0.53670(14) 0.28604(13) 0.54513(7) 0.0236(3) Uani 1 2 d .
C27 C 0.64892(15) 0.25919(14) 0.51174(8) 0.0296(4) Uani 1 2 d .
C28 C 0.69995(15) 0.16539(15) 0.49515(8) 0.0324(4) Uani 1 2 d .
C29 C 0.63775(16) 0.09963(13) 0.51084(8) 0.0312(4) Uani 1 2 d .
C30 C 0.52606(15) 0.12734(12) 0.54443(8) 0.0260(3) Uani 1 2 d .
C31 C 0.26321(13) 0.18941(11) 0.59558(8) 0.0194(3) Uani 1 2 d .
C32 C 0.23180(14) 0.20793(12) 0.52619(8) 0.0239(3) Uani 1 2 d .
C33 C 0.15372(15) 0.16938(13) 0.50677(9) 0.0295(3) Uani 1 2 d .
C34 C 0.10478(15) 0.10894(13) 0.55694(10) 0.0320(4) Uani 1 2 d .
C35 C 0.13386(14) 0.08816(12) 0.62584(10) 0.0289(3) Uani 1 2 d .
C36 C 0.21071(14) 0.12882(11) 0.64440(8) 0.0237(3) Uani 1 2 d .
C37 C 0.40469(13) 0.18369(11) 0.69505(7) 0.0181(3) Uani 1 2 d .
C38 C 0.52110(13) 0.10369(11) 0.71400(8) 0.0195(3) Uani 1 2 d .
C39 C 0.56014(14) 0.05191(11) 0.78293(8) 0.0224(3) Uani 1 2 d .
C40 C 0.48347(14) 0.07958(12) 0.83594(8) 0.0236(3) Uani 1 2 d .
C41 C 0.36848(15) 0.15997(13) 0.81940(8) 0.0265(3) Uani 1 2 d .
C42 C 0.33174(14) 0.21059(12) 0.75061(8) 0.0243(3) Uani 1 2 d .
C43 C 0.99811(13) 0.16840(11) 0.23428(7) 0.0182(3) Uani 1 2 d .
C44 C 1.09208(14) 0.06753(11) 0.25302(8) 0.0211(3) Uani 1 2 d .
C45 C 1.13569(14) 0.01512(12) 0.32082(8) 0.0233(3) Uani 1 2 d .
C46 C 1.08540(15) 0.06082(12) 0.37369(8) 0.0252(3) Uani 1 2 d .
C47 C 0.99291(15) 0.15976(12) 0.35753(8) 0.0242(3) Uani 1 2 d .
C48 C 0.95170(14) 0.21275(11) 0.28921(8) 0.0202(3) Uani 1 2 d .
C49 C 0.88341(13) 0.35333(11) 0.13853(7) 0.0186(3) Uani 1 2 d .
C50 C 0.77232(13) 0.40588(11) 0.16777(7) 0.0203(3) Uani 1 2 d .
C51 C 0.71939(14) 0.51377(12) 0.15512(8) 0.0230(3) Uani 1 2 d .
C52 C 0.77517(15) 0.57512(12) 0.11138(8) 0.0250(3) Uani 1 2 d .
C53 C 0.88519(15) 0.52665(12) 0.08199(8) 0.0239(3) Uani 1 2 d .
C54 C 0.93742(14) 0.41845(12) 0.09556(7) 0.0208(3) Uani 1 2 d .
C55 C 1.05521(14) 0.19059(11) 0.10005(7) 0.0205(3) Uani 1 2 d .
C56 C 1.17078(14) 0.19000(12) 0.11016(8) 0.0237(3) Uani 1 2 d .
C57 C 1.26727(15) 0.16362(12) 0.06548(8) 0.0275(3) Uani 1 2 d .
C58 C 1.25182(16) 0.13521(13) 0.00844(8) 0.0308(4) Uani 1 2 d .
C59 C 1.13945(17) 0.13443(13) -0.00365(8) 0.0317(4) Uani 1 2 d .
C60 C 1.04296(15) 0.16244(12) 0.04131(8) 0.0249(3) Uani 1 2 d .
C61 C 0.83851(14) 0.18307(11) 0.14234(7) 0.0192(3) Uani 1 2 d .
C62 C 0.73153(14) 0.24694(12) 0.10151(7) 0.0214(3) Uani 1 2 d .
C63 C 0.64826(14) 0.20934(13) 0.08710(8) 0.0240(3) Uani 1 2 d .
C64 C 0.67016(15) 0.10437(13) 0.11303(8) 0.0263(3) Uani 1 2 d .
C65 C 0.77500(16) 0.03830(12) 0.15379(8) 0.0266(3) Uani 1 2 d .
C66 C 0.85661(15) 0.07747(12) 0.16821(8) 0.0228(3) Uani 1 2 d .
C67 C 0.28780(17) 0.85723(14) 0.11694(8) 0.0315(4) Uani 1 2 d .
C68 C 0.3989(2) 0.7724(2) 0.09907(13) 0.0567(6) Uani 1 2 d .
C69 C 0.1697(2) 0.86948(16) 0.08671(11) 0.0440(5) Uani 1 2 d .
B1 B 0.46831(15) 0.30148(12) 0.24806(8) 0.0182(3) Uani 1 2 d .
B2 B 0.35253(15) 0.24035(12) 0.61457(8) 0.0174(3) Uani 1 2 d .
B3 B 0.94324(15) 0.22532(12) 0.15395(8) 0.0180(3) Uani 1 2 d .
H1A H 0.39463 0.58761 0.36887 0.0315 Uiso 1 2 calc R
H1B H 0.47166 0.46407 0.38625 0.0315 Uiso 1 2 calc R
H1n H 0.11056 0.53442 0.40582 0.0229 Uiso 1 2 calc R
H1o H 0.41514 0.46892 0.29163 0.0241 Uiso 1 2 calc R
H2A H 0.3041 0.42845 0.42875 0.0319 Uiso 1 2 calc R
H2B H 0.29711 0.51904 0.46064 0.0319 Uiso 1 2 calc R
H2n H -0.05516 0.669 0.27623 0.0249 Uiso 1 2 calc R
H2o H 0.1932 0.75509 0.24038 0.0253 Uiso 1 2 calc R
H3A H 0.13453 0.67797 0.43612 0.0266 Uiso 1 2 calc R
H3B H 0.02288 0.70461 0.38565 0.0266 Uiso 1 2 calc R
H3n H 0.62068 0.18027 0.21225 0.0236 Uiso 1 2 calc R
H3o H 0.26391 0.5589 0.1581 0.0252 Uiso 1 2 calc R
H4A H 0.10931 0.8221 0.332 0.0282 Uiso 1 2 calc R
H4B H 0.2463 0.73348 0.34545 0.0282 Uiso 1 2 calc R
H4o H 0.24019 0.3767 0.30089 0.0251 Uiso 1 2 calc R
H5A H 0.08641 0.56407 0.12992 0.0274 Uiso 1 2 calc R
H5B H 0.09455 0.6735 0.08828 0.0274 Uiso 1 2 calc R
H6A H -0.01477 0.75278 0.17145 0.0290 Uiso 1 2 calc R
H6B H -0.09138 0.69269 0.15525 0.0290 Uiso 1 2 calc R
H7A H -0.09353 0.54211 0.22807 0.0281 Uiso 1 2 calc R
H7B H -0.071 0.51974 0.30902 0.0281 Uiso 1 2 calc R
H7o H 0.33242 0.83838 0.2089 0.0426 Uiso 1 2 calc R
H8A H 0.0593 0.36912 0.28413 0.0280 Uiso 1 2 calc R
H8B H 0.1042 0.43148 0.21481 0.0280 Uiso 1 2 calc R
H9A H 0.55468 0.26076 0.37535 0.0277 Uiso 1 2 calc R
H9B H 0.66365 0.29984 0.34693 0.0277 Uiso 1 2 calc R
H10A H 0.74658 0.18029 0.28568 0.0271 Uiso 1 2 calc R
H10B H 0.68846 0.1151 0.34688 0.0271 Uiso 1 2 calc R
H11A H 0.57746 0.0427 0.30893 0.0327 Uiso 1 2 calc R
H11B H 0.4848 0.10281 0.24264 0.0327 Uiso 1 2 calc R
H12A H 0.35048 0.13762 0.33018 0.0338 Uiso 1 2 calc R
H12B H 0.44988 0.14643 0.37425 0.0338 Uiso 1 2 calc R
H14 H 0.50802 0.46349 0.15112 0.0223 Uiso 1 2 calc R
H15 H 0.42553 0.55971 0.04027 0.0257 Uiso 1 2 calc R
H16 H 0.28886 0.51782 -0.00971 0.0283 Uiso 1 2 calc R
H17 H 0.23028 0.38249 0.0542 0.0287 Uiso 1 2 calc R
H18 H 0.30574 0.29186 0.16673 0.0250 Uiso 1 2 calc R
H20 H 0.39119 0.38816 0.65986 0.0282 Uiso 1 2 calc R
H21 H 0.28996 0.56664 0.64125 0.0336 Uiso 1 2 calc R
H22 H 0.10617 0.65828 0.57604 0.0341 Uiso 1 2 calc R
H23 H 0.02187 0.56631 0.53301 0.0295 Uiso 1 2 calc R
H24 H 0.12519 0.38767 0.55037 0.0239 Uiso 1 2 calc R
H26 H 0.50268 0.35134 0.55536 0.0283 Uiso 1 2 calc R
H27 H 0.69023 0.30542 0.5004 0.0355 Uiso 1 2 calc R
H28 H 0.77695 0.14631 0.4732 0.0389 Uiso 1 2 calc R
H29 H 0.67104 0.03574 0.49877 0.0374 Uiso 1 2 calc R
H30 H 0.48448 0.08138 0.55443 0.0312 Uiso 1 2 calc R
H32 H 0.2652 0.24844 0.49102 0.0287 Uiso 1 2 calc R
H33 H 0.13416 0.18451 0.4593 0.0354 Uiso 1 2 calc R
H34 H 0.0519 0.0821 0.54416 0.0383 Uiso 1 2 calc R
H35 H 0.10158 0.0462 0.66059 0.0347 Uiso 1 2 calc R
H36 H 0.22799 0.11477 0.69205 0.0285 Uiso 1 2 calc R
H38 H 0.57578 0.08378 0.67856 0.0235 Uiso 1 2 calc R
H39 H 0.63958 -0.00243 0.79339 0.0268 Uiso 1 2 calc R
H40 H 0.50916 0.04413 0.88283 0.0284 Uiso 1 2 calc R
H41 H 0.31486 0.1804 0.8551 0.0318 Uiso 1 2 calc R
H42 H 0.25318 0.2663 0.74066 0.0292 Uiso 1 2 calc R
H44 H 1.12713 0.03389 0.21789 0.0254 Uiso 1 2 calc R
H45 H 1.20022 -0.05229 0.33088 0.0279 Uiso 1 2 calc R
H46 H 1.11388 0.0249 0.42013 0.0302 Uiso 1 2 calc R
H47 H 0.95713 0.19193 0.39325 0.0290 Uiso 1 2 calc R
H48 H 0.88988 0.28145 0.27948 0.0242 Uiso 1 2 calc R
H50 H 0.73167 0.36584 0.19749 0.0243 Uiso 1 2 calc R
H51 H 0.64477 0.54557 0.1765 0.0276 Uiso 1 2 calc R
H52 H 0.73859 0.64891 0.10179 0.0300 Uiso 1 2 calc R
H53 H 0.92525 0.56736 0.05244 0.0286 Uiso 1 2 calc R
H54 H 1.01304 0.3873 0.07477 0.0250 Uiso 1 2 calc R
H56 H 1.18361 0.20846 0.14929 0.0284 Uiso 1 2 calc R
H57 H 1.34367 0.16508 0.07405 0.0330 Uiso 1 2 calc R
H58 H 1.31759 0.11645 -0.02208 0.0369 Uiso 1 2 calc R
H59 H 1.12799 0.11483 -0.04254 0.0380 Uiso 1 2 calc R
H60 H 0.96623 0.16243 0.03175 0.0298 Uiso 1 2 calc R
H62 H 0.71495 0.31903 0.08279 0.0256 Uiso 1 2 calc R
H63 H 0.57652 0.25573 0.0595 0.0288 Uiso 1 2 calc R
H64 H 0.61433 0.0781 0.10307 0.0315 Uiso 1 2 calc R
H65 H 0.79126 -0.03382 0.17193 0.0319 Uiso 1 2 calc R
H66 H 0.92725 0.03087 0.19665 0.0274 Uiso 1 2 calc R
H67 H 0.29852 0.92479 0.09989 0.0379 Uiso 1 2 calc R
H68A H 0.41052 0.79126 0.04906 0.0680 Uiso 1 2 calc R
H68B H 0.38684 0.70682 0.11333 0.0680 Uiso 1 2 calc R
H68C H 0.47165 0.76399 0.12317 0.0680 Uiso 1 2 calc R
H69A H 0.17271 0.88961 0.03615 0.0527 Uiso 1 2 calc R
H69B H 0.10031 0.92359 0.10155 0.0527 Uiso 1 2 calc R
H69C H 0.1592 0.80321 0.10279 0.0527 Uiso 1 2 calc R

loop_
_atom_site_aniso_label
_atom_site_aniso_U_11
_atom_site_aniso_U_22
_atom_site_aniso_U_33
_atom_site_aniso_U_12
_atom_site_aniso_U_13
_atom_site_aniso_U_23
Ni1 0.01423(10) 0.01665(9) 0.01929(9) -0.00549(7) 0.00018(7) -0.00609(7)
O1 0.0161(5) 0.0210(5) 0.0245(5) -0.0049(4) 0.0006(4) -0.0116(4)
O2 0.0246(6) 0.0194(5) 0.0206(5) -0.0099(4) 0.0036(4) -0.0067(4)
O3 0.0165(5) 0.0238(5) 0.0214(5) -0.0048(4) 0.0000(4) -0.0086(4)
O4 0.0170(5) 0.0193(5) 0.0279(5) -0.0073(4) -0.0012(4) -0.0078(4)
O5 0.0212(5) 0.0153(5) 0.0203(5) -0.0046(4) -0.0053(4) -0.0052(4)
O6 0.0213(5) 0.0158(5) 0.0223(5) -0.0057(4) -0.0000(4) -0.0012(4)
O7 0.0492(8) 0.0477(8) 0.0260(6) -0.0358(7) 0.0068(5) -0.0119(5)
N1 0.0176(6) 0.0176(6) 0.0215(6) -0.0060(5) 0.0018(5) -0.0065(5)
N2 0.0156(6) 0.0226(6) 0.0225(6) -0.0052(5) 0.0001(5) -0.0074(5)
N3 0.0198(6) 0.0167(6) 0.0230(6) -0.0058(5) -0.0023(5) -0.0071(5)
C1 0.0188(8) 0.0336(9) 0.0288(8) -0.0060(7) -0.0023(6) -0.0174(7)
C2 0.0229(8) 0.0283(8) 0.0221(7) -0.0028(7) -0.0017(6) -0.0074(6)
C3 0.0238(8) 0.0196(7) 0.0238(7) -0.0073(6) 0.0044(6) -0.0098(6)
C4 0.0275(8) 0.0215(7) 0.0244(7) -0.0106(6) 0.0040(6) -0.0102(6)
C5 0.0213(8) 0.0265(8) 0.0205(7) -0.0098(6) -0.0027(6) -0.0046(6)
C6 0.0173(7) 0.0251(8) 0.0254(7) -0.0061(6) -0.0045(6) -0.0022(6)
C7 0.0186(7) 0.0328(8) 0.0225(7) -0.0143(7) 0.0012(6) -0.0072(6)
C8 0.0228(8) 0.0269(8) 0.0259(7) -0.0147(7) -0.0005(6) -0.0081(6)
C9 0.0257(8) 0.0182(7) 0.0233(7) -0.0051(6) -0.0082(6) -0.0050(6)
C10 0.0209(8) 0.0192(7) 0.0257(7) -0.0045(6) -0.0073(6) -0.0060(6)
C11 0.0272(9) 0.0157(7) 0.0394(9) -0.0086(6) -0.0056(7) -0.0063(6)
C12 0.0276(9) 0.0182(7) 0.0340(9) -0.0097(7) -0.0024(7) 0.0017(6)
C13 0.0166(7) 0.0170(7) 0.0191(7) -0.0043(6) 0.0002(5) -0.0068(5)
C14 0.0157(7) 0.0192(7) 0.0220(7) -0.0066(6) 0.0022(5) -0.0083(6)
C15 0.0214(8) 0.0218(7) 0.0208(7) -0.0093(6) 0.0045(6) -0.0058(6)
C16 0.0259(8) 0.0259(8) 0.0169(7) -0.0091(7) -0.0015(6) -0.0039(6)
C17 0.0241(8) 0.0273(8) 0.0230(7) -0.0117(7) -0.0037(6) -0.0070(6)
C18 0.0214(8) 0.0210(7) 0.0216(7) -0.0101(6) -0.0011(6) -0.0051(6)
C19 0.0181(7) 0.0171(7) 0.0185(6) -0.0078(6) 0.0030(5) -0.0048(5)
C20 0.0216(8) 0.0230(7) 0.0288(8) -0.0104(6) 0.0017(6) -0.0091(6)
C21 0.0323(9) 0.0245(8) 0.0355(9) -0.0174(7) 0.0088(7) -0.0136(7)
C22 0.0338(9) 0.0140(7) 0.0324(8) -0.0067(7) 0.0096(7) -0.0059(6)
C23 0.0240(8) 0.0207(7) 0.0213(7) -0.0034(6) 0.0014(6) -0.0026(6)
C24 0.0205(7) 0.0188(7) 0.0196(7) -0.0071(6) 0.0005(5) -0.0048(5)
C25 0.0164(7) 0.0212(7) 0.0179(7) -0.0042(6) -0.0031(5) -0.0029(5)
C26 0.0211(8) 0.0295(8) 0.0195(7) -0.0103(7) -0.0015(6) -0.0050(6)
C27 0.0229(8) 0.0456(10) 0.0185(7) -0.0170(8) -0.0008(6) -0.0011(7)
C28 0.0186(8) 0.0460(10) 0.0177(7) -0.0033(7) 0.0012(6) -0.0012(7)
C29 0.0262(9) 0.0291(8) 0.0225(8) 0.0026(7) 0.0006(6) -0.0038(6)
C30 0.0244(8) 0.0224(8) 0.0241(7) -0.0034(6) 0.0005(6) -0.0044(6)
C31 0.0147(7) 0.0130(6) 0.0279(7) -0.0016(5) -0.0018(5) -0.0067(5)
C32 0.0223(8) 0.0202(7) 0.0304(8) -0.0061(6) -0.0016(6) -0.0111(6)
C33 0.0242(8) 0.0270(8) 0.0395(9) -0.0042(7) -0.0056(7) -0.0191(7)
C34 0.0196(8) 0.0243(8) 0.0592(11) -0.0067(7) -0.0025(7) -0.0237(8)
C35 0.0173(8) 0.0157(7) 0.0514(10) -0.0050(6) 0.0021(7) -0.0085(7)
C36 0.0167(7) 0.0162(7) 0.0337(8) -0.0028(6) -0.0025(6) -0.0047(6)
C37 0.0161(7) 0.0167(7) 0.0220(7) -0.0075(6) -0.0009(5) -0.0043(5)
C38 0.0177(7) 0.0175(7) 0.0241(7) -0.0068(6) 0.0001(5) -0.0069(6)
C39 0.0186(7) 0.0171(7) 0.0296(8) -0.0052(6) -0.0065(6) -0.0045(6)
C40 0.0256(8) 0.0229(7) 0.0227(7) -0.0116(6) -0.0064(6) -0.0016(6)
C41 0.0243(8) 0.0301(8) 0.0224(7) -0.0089(7) 0.0014(6) -0.0061(6)
C42 0.0165(7) 0.0252(8) 0.0250(8) -0.0031(6) -0.0010(6) -0.0049(6)
C43 0.0162(7) 0.0182(7) 0.0224(7) -0.0091(6) 0.0001(5) -0.0051(5)
C44 0.0196(7) 0.0193(7) 0.0249(7) -0.0072(6) 0.0008(6) -0.0073(6)
C45 0.0193(8) 0.0174(7) 0.0306(8) -0.0059(6) -0.0047(6) -0.0032(6)
C46 0.0278(8) 0.0239(8) 0.0242(7) -0.0112(7) -0.0084(6) -0.0029(6)
C47 0.0269(8) 0.0248(8) 0.0240(7) -0.0103(7) -0.0024(6) -0.0101(6)
C48 0.0185(7) 0.0168(7) 0.0248(7) -0.0053(6) -0.0027(6) -0.0066(6)
C49 0.0187(7) 0.0192(7) 0.0186(6) -0.0081(6) -0.0044(5) -0.0037(5)
C50 0.0191(7) 0.0189(7) 0.0226(7) -0.0077(6) -0.0037(5) -0.0039(5)
C51 0.0213(8) 0.0213(7) 0.0263(7) -0.0057(6) -0.0058(6) -0.0080(6)
C52 0.0299(9) 0.0171(7) 0.0279(8) -0.0080(6) -0.0107(6) -0.0044(6)
C53 0.0302(8) 0.0242(7) 0.0210(7) -0.0164(7) -0.0072(6) -0.0009(6)
C54 0.0208(8) 0.0234(7) 0.0197(7) -0.0107(6) -0.0031(5) -0.0041(6)
C55 0.0216(8) 0.0162(7) 0.0205(7) -0.0062(6) 0.0004(6) -0.0022(5)
C56 0.0223(8) 0.0220(7) 0.0260(7) -0.0086(6) 0.0021(6) -0.0062(6)
C57 0.0213(8) 0.0226(8) 0.0316(8) -0.0070(6) 0.0038(6) -0.0005(6)
C58 0.0304(9) 0.0251(8) 0.0234(8) -0.0036(7) 0.0092(6) -0.0005(6)
C59 0.0397(10) 0.0307(9) 0.0180(7) -0.0084(8) 0.0010(7) -0.0050(6)
C60 0.0262(8) 0.0248(8) 0.0202(7) -0.0086(7) -0.0012(6) -0.0029(6)
C61 0.0208(7) 0.0206(7) 0.0185(7) -0.0095(6) 0.0027(5) -0.0073(5)
C62 0.0225(8) 0.0209(7) 0.0217(7) -0.0092(6) 0.0013(6) -0.0066(6)
C63 0.0211(8) 0.0299(8) 0.0235(7) -0.0103(7) -0.0005(6) -0.0104(6)
C64 0.0296(9) 0.0341(9) 0.0260(8) -0.0206(7) 0.0043(6) -0.0134(7)
C65 0.0351(9) 0.0235(8) 0.0269(8) -0.0166(7) 0.0037(7) -0.0089(6)
C66 0.0246(8) 0.0199(7) 0.0237(7) -0.0088(6) 0.0005(6) -0.0056(6)
C67 0.0448(10) 0.0336(9) 0.0240(8) -0.0256(8) 0.0016(7) -0.0047(7)
C68 0.0529(14) 0.0815(17) 0.0598(14) -0.0328(13) 0.0127(11) -0.0488(13)
C69 0.0529(12) 0.0425(11) 0.0437(11) -0.0321(10) -0.0117(9) 0.0007(9)
B1 0.0175(8) 0.0156(7) 0.0206(7) -0.0049(6) -0.0012(6) -0.0057(6)
B2 0.0152(8) 0.0155(7) 0.0202(7) -0.0051(6) -0.0006(6) -0.0041(6)
B3 0.0174(8) 0.0167(7) 0.0201(7) -0.0068(6) 0.0001(6) -0.0050(6)

loop_
_atom_type_symbol
_atom_type_description
_atom_type_scat_dispersion_real
_atom_type_scat_dispersion_imag
_atom_type_scat_source
C C 0.0033 0.0016
;
International Tables for Crystallography
(Vol. C, Tables 4.2.6.8 and 6.1.1.4)
;
H H 0.0000 0.0000
;
International Tables for Crystallography
(Vol. C, Table 6.1.1.4)
;
B B 0.0013 0.0007
;
International Tables for Crystallography
(Vol. C, Tables 4.2.6.8 and 6.1.1.4)
;
N N 0.0061 0.0033
;
International Tables for Crystallography
(Vol. C, Tables 4.2.6.8 and 6.1.1.4)
;
Ni Ni 0.3393 1.1124
;
International Tables for Crystallography
(Vol. C, Tables 4.2.6.8 and 6.1.1.4)
;
O O 0.0106 0.0060
;
International Tables for Crystallography
(Vol. C, Tables 4.2.6.8 and 6.1.1.4)
;

loop_
_geom_angle_atom_site_label_1
_geom_angle_atom_site_label_2
_geom_angle_atom_site_label_3
_geom_angle
_geom_angle_publ_flag
O1 Ni1 O2 91.99(5) yes
O1 Ni1 O3 93.33(4) yes
O1 Ni1 O4 96.36(4) yes
O1 Ni1 N1 82.73(5) yes
O1 Ni1 N2 173.11(5) yes
O2 Ni1 O3 90.06(4) yes
O2 Ni1 O4 168.46(4) yes
O2 Ni1 N1 81.85(5) yes
O2 Ni1 N2 90.64(5) yes
O3 Ni1 O4 97.37(5) yes
O3 Ni1 N1 170.84(6) yes
O3 Ni1 N2 80.30(5) yes
O4 Ni1 N1 91.30(5) yes
O4 Ni1 N2 81.97(5) yes
N1 Ni1 N2 103.96(5) yes
Ni1 O1 C1 112.70(8) yes
Ni1 O2 C4 113.40(8) yes
Ni1 O3 C5 115.03(9) yes
Ni1 O4 C8 111.31(8) yes
C9 O5 B1 107.56(11) yes
C12 O6 B1 113.79(11) yes
Ni1 N1 C2 107.79(9) yes
Ni1 N1 C3 108.30(8) yes
C2 N1 C3 116.07(15) yes
Ni1 N2 C6 107.50(10) yes
Ni1 N2 C7 109.73(8) yes
C6 N2 C7 114.82(14) yes
C10 N3 C11 115.05(11) yes
C10 N3 B1 105.04(12) yes
C11 N3 B1 104.34(11) yes
O1 C1 C2 109.78(15) yes
N1 C2 C1 110.92(11) yes
N1 C3 C4 111.36(13) yes
O2 C4 C3 107.61(16) yes
O3 C5 C6 105.86(14) yes
N2 C6 C5 110.19(10) yes
N2 C7 C8 112.04(14) yes
O4 C8 C7 107.36(15) yes
O5 C9 C10 104.86(13) yes
N3 C10 C9 105.08(11) yes
N3 C11 C12 103.78(14) yes
O6 C12 C11 104.28(13) yes
C14 C13 C18 117.10(12) yes
C14 C13 B1 122.44(16) yes
C18 C13 B1 120.47(14) yes
C13 C14 C15 121.42(17) yes
C14 C15 C16 120.23(16) yes
C15 C16 C17 119.32(14) yes
C16 C17 C18 120.00(18) yes
C13 C18 C17 121.90(16) yes
C20 C19 C24 114.92(13) yes
C20 C19 B2 121.25(13) yes
C24 C19 B2 123.82(16) yes
C19 C20 C21 122.64(15) yes
C20 C21 C22 120.5(2) yes
C21 C22 C23 118.88(15) yes
C22 C23 C24 120.00(15) yes
C19 C24 C23 122.99(18) yes
C26 C25 C30 115.11(14) yes
C26 C25 B2 123.78(14) yes
C30 C25 B2 120.64(15) yes
C25 C26 C27 122.65(17) yes
C26 C27 C28 120.1(2) yes
C27 C28 C29 119.35(16) yes
C28 C29 C30 119.86(17) yes
C25 C30 C29 122.86(18) yes
C32 C31 C36 115.21(17) yes
C32 C31 B2 120.09(14) yes
C36 C31 B2 124.67(15) yes
C31 C32 C33 122.88(15) yes
C32 C33 C34 119.83(17) yes
C33 C34 C35 119.2(2) yes
C34 C35 C36 120.13(16) yes
C31 C36 C35 122.68(16) yes
C38 C37 C42 114.78(12) yes
C38 C37 B2 123.82(13) yes
C42 C37 B2 121.36(11) yes
C37 C38 C39 122.75(14) yes
C38 C39 C40 120.24(12) yes
C39 C40 C41 118.83(13) yes
C40 C41 C42 119.97(15) yes
C37 C42 C41 123.38(12) yes
C44 C43 C48 114.99(12) yes
C44 C43 B3 121.35(14) yes
C48 C43 B3 123.58(11) yes
C43 C44 C45 122.81(15) yes
C44 C45 C46 120.32(12) yes
C45 C46 C47 118.72(14) yes
C46 C47 C48 120.60(15) yes
C43 C48 C47 122.54(12) yes
C50 C49 C54 114.69(13) yes
C50 C49 B3 121.86(14) yes
C54 C49 B3 123.45(12) yes
C49 C50 C51 122.99(15) yes
C50 C51 C52 120.27(14) yes
C51 C52 C53 118.70(14) yes
C52 C53 C54 120.31(16) yes
C49 C54 C53 123.03(14) yes
C56 C55 C60 115.40(14) yes
C56 C55 B3 120.65(15) yes
C60 C55 B3 123.93(16) yes
C55 C56 C57 122.93(17) yes
C56 C57 C58 119.88(18) yes
C57 C58 C59 119.31(16) yes
C58 C59 C60 120.06(18) yes
C55 C60 C59 122.42(18) yes
C62 C61 C66 115.20(18) yes
C62 C61 B3 122.96(14) yes
C66 C61 B3 121.62(12) yes
C61 C62 C63 122.93(15) yes
C62 C63 C64 120.07(14) yes
C63 C64 C65 118.91(19) yes
C64 C65 C66 120.22(16) yes
C61 C66 C65 122.66(14) yes
O7 C67 C68 109.47(14) yes
O7 C67 C69 106.89(16) yes
C68 C67 C69 113.0(2) yes
O5 B1 O6 113.54(13) yes
O5 B1 N3 101.07(12) yes
O5 B1 C13 112.07(13) yes
O6 B1 N3 100.10(11) yes
O6 B1 C13 112.26(13) yes
N3 B1 C13 116.92(12) yes
C19 B2 C25 111.21(12) yes
C19 B2 C31 109.30(12) yes
C19 B2 C37 108.91(13) yes
C25 B2 C31 109.40(14) yes
C25 B2 C37 107.50(11) yes
C31 B2 C37 110.52(13) yes
C43 B3 C49 110.63(14) yes
C43 B3 C55 109.26(11) yes
C43 B3 C61 108.53(12) yes
C49 B3 C55 109.79(12) yes
C49 B3 C61 110.77(11) yes
C55 B3 C61 107.79(14) yes
Ni1 O1 H1o 120.167 no
C1 O1 H1o 109.464 no
Ni1 O2 H2o 118.239 no
C4 O2 H2o 109.481 no
Ni1 O3 H3o 121.653 no
C5 O3 H3o 109.480 no
Ni1 O4 H4o 120.597 no
C8 O4 H4o 109.471 no
C67 O7 H7o 109.479 no
Ni1 N1 H1n 108.150 no
C2 N1 H1n 108.148 no
C3 N1 H1n 108.148 no
Ni1 N2 H2n 108.211 no
C6 N2 H2n 108.203 no
C7 N2 H2n 108.198 no
C10 N3 H3n 110.688 no
C11 N3 H3n 110.676 no
B1 N3 H3n 110.691 no
O1 C1 H1A 109.704 no
O1 C1 H1B 109.699 no
C2 C1 H1A 109.716 no
C2 C1 H1B 109.713 no
H1A C1 H1B 108.206 no
N1 C2 H2A 109.459 no
N1 C2 H2B 109.456 no
C1 C2 H2A 109.459 no
C1 C2 H2B 109.445 no
H2A C2 H2B 108.049 no
N1 C3 H3A 109.359 no
N1 C3 H3B 109.361 no
C4 C3 H3A 109.351 no
C4 C3 H3B 109.359 no
H3A C3 H3B 107.985 no
O2 C4 H4A 110.189 no
O2 C4 H4B 110.199 no
C3 C4 H4A 110.188 no
C3 C4 H4B 110.190 no
H4A C4 H4B 108.471 no
O3 C5 H5A 110.566 no
O3 C5 H5B 110.570 no
C6 C5 H5A 110.565 no
C6 C5 H5B 110.564 no
H5A C5 H5B 108.713 no
N2 C6 H6A 109.613 no
N2 C6 H6B 109.622 no
C5 C6 H6A 109.615 no
C5 C6 H6B 109.630 no
H6A C6 H6B 108.136 no
N2 C7 H7A 109.210 no
N2 C7 H7B 109.204 no
C8 C7 H7A 109.204 no
C8 C7 H7B 109.201 no
H7A C7 H7B 107.892 no
O4 C8 H8A 110.248 no
O4 C8 H8B 110.247 no
C7 C8 H8A 110.240 no
C7 C8 H8B 110.240 no
H8A C8 H8B 108.510 no
O5 C9 H9A 110.776 no
O5 C9 H9B 110.773 no
C10 C9 H9A 110.780 no
C10 C9 H9B 110.775 no
H9A C9 H9B 108.852 no
N3 C10 H10A 110.736 no
N3 C10 H10B 110.736 no
C9 C10 H10A 110.724 no
C9 C10 H10B 110.719 no
H10A C10 H10B 108.824 no
N3 C11 H11A 111.006 no
N3 C11 H11B 111.011 no
C12 C11 H11A 110.996 no
C12 C11 H11B 110.999 no
H11A C11 H11B 108.995 no
O6 C12 H12A 110.898 no
O6 C12 H12B 110.896 no
C11 C12 H12A 110.907 no
C11 C12 H12B 110.899 no
H12A C12 H12B 108.925 no
C13 C14 H14 119.293 no
C15 C14 H14 119.288 no
C14 C15 H15 119.888 no
C16 C15 H15 119.883 no
C15 C16 H16 120.343 no
C17 C16 H16 120.334 no
C16 C17 H17 119.994 no
C18 C17 H17 120.007 no
C13 C18 H18 119.048 no
C17 C18 H18 119.048 no
C19 C20 H20 118.681 no
C21 C20 H20 118.682 no
C20 C21 H21 119.743 no
C22 C21 H21 119.754 no
C21 C22 H22 120.573 no
C23 C22 H22 120.549 no
C22 C23 H23 120.003 no
C24 C23 H23 120.002 no
C19 C24 H24 118.506 no
C23 C24 H24 118.506 no
C25 C26 H26 118.669 no
C27 C26 H26 118.682 no
C26 C27 H27 119.960 no
C28 C27 H27 119.946 no
C27 C28 H28 120.325 no
C29 C28 H28 120.323 no
C28 C29 H29 120.077 no
C30 C29 H29 120.060 no
C25 C30 H30 118.563 no
C29 C30 H30 118.573 no
C31 C32 H32 118.561 no
C33 C32 H32 118.554 no
C32 C33 H33 120.080 no
C34 C33 H33 120.085 no
C33 C34 H34 120.381 no
C35 C34 H34 120.374 no
C34 C35 H35 119.934 no
C36 C35 H35 119.941 no
C31 C36 H36 118.666 no
C35 C36 H36 118.650 no
C37 C38 H38 118.627 no
C39 C38 H38 118.628 no
C38 C39 H39 119.880 no
C40 C39 H39 119.878 no
C39 C40 H40 120.580 no
C41 C40 H40 120.586 no
C40 C41 H41 120.015 no
C42 C41 H41 120.013 no
C37 C42 H42 118.300 no
C41 C42 H42 118.321 no
C43 C44 H44 118.595 no
C45 C44 H44 118.599 no
C44 C45 H45 119.841 no
C46 C45 H45 119.839 no
C45 C46 H46 120.635 no
C47 C46 H46 120.646 no
C46 C47 H47 119.704 no
C48 C47 H47 119.700 no
C43 C48 H48 118.734 no
C47 C48 H48 118.727 no
C49 C50 H50 118.510 no
C51 C50 H50 118.501 no
C50 C51 H51 119.867 no
C52 C51 H51 119.868 no
C51 C52 H52 120.649 no
C53 C52 H52 120.652 no
C52 C53 H53 119.842 no
C54 C53 H53 119.847 no
C49 C54 H54 118.482 no
C53 C54 H54 118.492 no
C55 C56 H56 118.536 no
C57 C56 H56 118.535 no
C56 C57 H57 120.068 no
C58 C57 H57 120.057 no
C57 C58 H58 120.347 no
C59 C58 H58 120.340 no
C58 C59 H59 119.974 no
C60 C59 H59 119.968 no
C55 C60 H60 118.790 no
C59 C60 H60 118.793 no
C61 C62 H62 118.537 no
C63 C62 H62 118.530 no
C62 C63 H63 119.958 no
C64 C63 H63 119.970 no
C63 C64 H64 120.547 no
C65 C64 H64 120.541 no
C64 C65 H65 119.888 no
C66 C65 H65 119.896 no
C61 C66 H66 118.672 no
C65 C66 H66 118.668 no
O7 C67 H67 109.125 no
C68 C67 H67 109.128 no
C69 C67 H67 109.123 no
C67 C68 H68A 109.469 no
C67 C68 H68B 109.472 no
C67 C68 H68C 109.463 no
H68A C68 H68B 109.477 no
H68A C68 H68C 109.470 no
H68B C68 H68C 109.477 no
C67 C69 H69A 109.468 no
C67 C69 H69B 109.465 no
C67 C69 H69C 109.473 no
H69A C69 H69B 109.472 no
H69A C69 H69C 109.475 no
H69B C69 H69C 109.475 no

loop_
_geom_bond_atom_site_label_1
_geom_bond_atom_site_label_2
_geom_bond_distance
_geom_bond_publ_flag
Ni1 O1 2.0574(11) yes
Ni1 O2 2.0711(13) yes
Ni1 O3 2.0773(11) yes
Ni1 O4 2.0643(13) yes
Ni1 N1 2.0743(13) yes
Ni1 N2 2.0770(13) yes
O1 C1 1.434(2) yes
O2 C4 1.438(2) yes
O3 C5 1.448(2) yes
O4 C8 1.446(2) yes
O5 C9 1.4303(16) yes
O5 B1 1.463(3) yes
O6 C12 1.4318(18) yes
O6 B1 1.479(2) yes
O7 C67 1.441(2) yes
N1 C2 1.4843(18) yes
N1 C3 1.485(2) yes
N2 C6 1.4830(18) yes
N2 C7 1.487(3) yes
N3 C10 1.499(2) yes
N3 C11 1.489(2) yes
N3 B1 1.6412(17) yes
C1 C2 1.511(2) yes
C3 C4 1.513(2) yes
C5 C6 1.511(2) yes
C7 C8 1.5099(19) yes
C9 C10 1.527(2) yes
C11 C12 1.516(2) yes
C13 C14 1.402(2) yes
C13 C18 1.401(3) yes
C13 B1 1.5918(19) yes
C14 C15 1.3930(18) yes
C15 C16 1.393(3) yes
C16 C17 1.390(2) yes
C17 C18 1.3902(19) yes
C19 C20 1.408(3) yes
C19 C24 1.402(2) yes
C19 B2 1.647(2) yes
C20 C21 1.387(2) yes
C21 C22 1.384(2) yes
C22 C23 1.385(3) yes
C23 C24 1.394(2) yes
C25 C26 1.403(3) yes
C25 C30 1.408(2) yes
C25 B2 1.648(2) yes
C26 C27 1.397(2) yes
C27 C28 1.383(3) yes
C28 C29 1.384(3) yes
C29 C30 1.395(2) yes
C31 C32 1.407(2) yes
C31 C36 1.401(2) yes
C31 B2 1.644(3) yes
C32 C33 1.396(3) yes
C33 C34 1.387(3) yes
C34 C35 1.384(3) yes
C35 C36 1.399(3) yes
C37 C38 1.4013(17) yes
C37 C42 1.403(2) yes
C37 B2 1.647(2) yes
C38 C39 1.399(2) yes
C39 C40 1.384(2) yes
C40 C41 1.3869(19) yes
C41 C42 1.389(2) yes
C43 C44 1.4101(17) yes
C43 C48 1.405(2) yes
C43 B3 1.654(2) yes
C44 C45 1.393(2) yes
C45 C46 1.386(2) yes
C46 C47 1.3836(19) yes
C47 C48 1.396(2) yes
C49 C50 1.4084(19) yes
C49 C54 1.404(2) yes
C49 B3 1.650(2) yes
C50 C51 1.391(2) yes
C51 C52 1.388(2) yes
C52 C53 1.385(2) yes
C53 C54 1.394(2) yes
C55 C56 1.404(3) yes
C55 C60 1.403(3) yes
C55 B3 1.650(2) yes
C56 C57 1.390(2) yes
C57 C58 1.385(3) yes
C58 C59 1.385(3) yes
C59 C60 1.397(2) yes
C61 C62 1.4016(19) yes
C61 C66 1.406(2) yes
C61 B3 1.655(3) yes
C62 C63 1.396(3) yes
C63 C64 1.387(3) yes
C64 C65 1.388(2) yes
C65 C66 1.396(3) yes
C67 C68 1.503(3) yes
C67 C69 1.508(3) yes
O1 H1o 0.840 no
O2 H2o 0.840 no
O3 H3o 0.840 no
O4 H4o 0.840 no
O7 H7o 0.840 no
N1 H1n 1.000 no
N2 H2n 1.000 no
N3 H3n 1.000 no
C1 H1A 0.990 no
C1 H1B 0.990 no
C2 H2A 0.990 no
C2 H2B 0.990 no
C3 H3A 0.990 no
C3 H3B 0.990 no
C4 H4A 0.990 no
C4 H4B 0.990 no
C5 H5A 0.990 no
C5 H5B 0.990 no
C6 H6A 0.990 no
C6 H6B 0.990 no
C7 H7A 0.990 no
C7 H7B 0.990 no
C8 H8A 0.990 no
C8 H8B 0.990 no
C9 H9A 0.990 no
C9 H9B 0.990 no
C10 H10A 0.990 no
C10 H10B 0.990 no
C11 H11A 0.990 no
C11 H11B 0.990 no
C12 H12A 0.990 no
C12 H12B 0.990 no
C14 H14 0.950 no
C15 H15 0.950 no
C16 H16 0.950 no
C17 H17 0.950 no
C18 H18 0.950 no
C20 H20 0.950 no
C21 H21 0.950 no
C22 H22 0.950 no
C23 H23 0.950 no
C24 H24 0.950 no
C26 H26 0.950 no
C27 H27 0.950 no
C28 H28 0.950 no
C29 H29 0.950 no
C30 H30 0.950 no
C32 H32 0.950 no
C33 H33 0.950 no
C34 H34 0.950 no
C35 H35 0.950 no
C36 H36 0.950 no
C38 H38 0.950 no
C39 H39 0.950 no
C40 H40 0.950 no
C41 H41 0.950 no
C42 H42 0.950 no
C44 H44 0.950 no
C45 H45 0.950 no
C46 H46 0.950 no
C47 H47 0.950 no
C48 H48 0.950 no
C50 H50 0.950 no
C51 H51 0.950 no
C52 H52 0.950 no
C53 H53 0.950 no
C54 H54 0.950 no
C56 H56 0.950 no
C57 H57 0.950 no
C58 H58 0.950 no
C59 H59 0.950 no
C60 H60 0.950 no
C62 H62 0.950 no
C63 H63 0.950 no
C64 H64 0.950 no
C65 H65 0.950 no
C66 H66 0.950 no
C67 H67 1.000 no
C68 H68A 0.980 no
C68 H68B 0.980 no
C68 H68C 0.980 no
C69 H69A 0.980 no
C69 H69B 0.980 no
C69 H69C 0.980 no

loop_
_geom_contact_atom_site_label_1
_geom_contact_atom_site_label_2
_geom_contact_distance
_geom_contact_publ_flag
_geom_contact_site_symmetry_2
O1 C4 3.4220(19) no .
O2 C1 3.4408(16) no .
O2 C6 3.241(2) no .
O3 C7 3.519(2) no .
O3 C8 3.353(2) no .
O4 C2 3.426(2) no .
O5 C11 3.526(2) no .
O5 C12 3.373(2) no .
O5 C14 2.9196(17) no .
O6 C9 2.940(2) no .
O6 C10 3.2014(19) no .
O6 C18 2.9669(17) no .
N3 C18 3.5028(18) no .
C1 C3 3.242(2) no .
C1 C4 3.271(2) no .
C2 C4 3.247(2) no .
C5 C7 3.135(2) no .
C5 C8 3.300(2) no .
C6 C8 3.341(2) no .
C9 C11 3.390(3) no .
C9 C12 3.287(3) no .
C10 C12 3.078(3) no .
C11 C13 3.511(2) no .
C13 C16 2.8253(19) no .
C14 C17 2.775(3) no .
C15 C18 2.767(2) no .
C19 C22 2.849(2) no .
C19 C26 3.130(2) no .
C19 C32 3.361(3) no .
C19 C42 3.0830(19) no .
C20 C23 2.757(2) no .
C20 C25 3.411(2) no .
C20 C26 3.313(2) no .
C20 C37 3.108(2) no .
C20 C42 3.269(2) no .
C21 C24 2.750(3) no .
C24 C31 3.019(2) no .
C24 C32 3.259(3) no .
C25 C28 2.848(2) no .
C25 C32 3.116(3) no .
C25 C38 2.9923(19) no .
C26 C29 2.762(3) no .
C26 C37 3.497(2) no .
C27 C30 2.756(3) no .
C30 C31 3.051(2) no .
C30 C32 3.230(2) no .
C30 C37 3.423(2) no .
C30 C38 3.344(2) no .
C31 C34 2.850(3) no .
C31 C42 3.443(3) no .
C32 C35 2.758(2) no .
C33 C36 2.764(2) no .
C36 C37 3.068(3) no .
C36 C42 3.401(3) no .
C37 C40 2.854(2) no .
C38 C41 2.757(2) no .
C39 C42 2.7483(18) no .
C43 C46 2.856(2) no .
C43 C50 3.3906(17) no .
C43 C56 3.114(2) no .
C43 C66 3.103(3) no .
C44 C47 2.754(2) no .
C44 C55 3.0620(19) no .
C44 C56 3.200(2) no .
C44 C61 3.454(2) no .
C44 C66 3.352(3) no .
C45 C48 2.7600(18) no .
C48 C49 3.1049(19) no .
C48 C50 3.2620(18) no .
C48 C61 3.579(3) no .
C49 C52 2.858(2) no .
C49 C56 3.3989(19) no .
C49 C62 3.068(3) no .
C50 C53 2.754(2) no .
C50 C61 3.207(2) no .
C50 C62 3.201(3) no .
C51 C54 2.755(2) no .
C54 C55 3.019(2) no .
C54 C56 3.3209(19) no .
C55 C58 2.843(2) no .
C55 C62 3.595(2) no .
C55 C66 3.373(3) no .
C56 C59 2.756(3) no .
C57 C60 2.763(3) no .
C60 C61 3.001(2) no .
C60 C66 3.508(2) no .
C61 C64 2.853(3) no .
C62 C65 2.757(2) no .
C63 C66 2.761(2) no .
O1 O5 2.5947(14) no .
O1 C9 3.4968(16) no .
O1 B1 3.421(2) no .
O2 O7 2.635(2) no .
O3 C13 3.3315(16) no .
O3 C14 3.1125(16) no .
O3 C15 3.2475(18) no .
O4 O6 2.5958(13) no .
O4 B1 3.4646(18) no .
O5 O1 2.5947(14) no .
O5 C1 3.305(2) no .
O6 O4 2.5958(13) no .
O6 C8 3.3531(17) no .
O7 O2 2.635(2) no .
O7 C4 3.220(2) no .
O7 C39 3.206(3) no 2_666
O7 C40 3.518(3) no 2_666
N1 C23 3.468(2) no .
N3 C62 3.5390(19) no .
N3 C63 3.413(2) no .
N3 C64 3.394(2) no .
N3 C65 3.480(2) no .
N3 C66 3.593(2) no .
C1 O5 3.305(2) no .
C2 C23 3.503(2) no .
C2 C24 3.411(2) no .
C3 C23 3.484(2) no .
C3 C34 3.535(2) no 2_566
C3 C35 3.4463(19) no 2_566
C4 O7 3.220(2) no .
C4 C35 3.525(2) no 2_566
C5 C16 3.569(2) no .
C7 C21 3.566(3) no 2_566
C7 C22 3.490(2) no 2_566
C7 C23 3.550(2) no 2_566
C8 O6 3.3531(17) no .
C9 O1 3.4968(16) no .
C9 C28 3.264(2) no .
C10 C35 3.5652(19) no 2_656
C10 C48 3.550(3) no .
C11 C38 3.338(3) no 2_656
C11 C39 3.488(3) no 2_656
C13 O3 3.3315(16) no .
C13 C63 3.479(2) no .
C14 O3 3.1125(16) no .
C14 C62 3.5901(19) no .
C15 O3 3.2475(18) no .
C15 C15 3.351(2) no 2_665
C16 C5 3.569(2) no .
C17 C53 3.568(2) no 2_665
C17 C57 3.593(3) no 1_455
C21 C7 3.566(3) no 2_566
C22 C7 3.490(2) no 2_566
C23 N1 3.468(2) no .
C23 C2 3.503(2) no .
C23 C3 3.484(2) no .
C23 C7 3.550(2) no 2_566
C24 C2 3.411(2) no .
C28 C9 3.264(2) no .
C34 C3 3.535(2) no 2_566
C35 C3 3.4463(19) no 2_566
C35 C4 3.525(2) no 2_566
C35 C10 3.5652(19) no 2_656
C38 C11 3.338(3) no 2_656
C39 O7 3.206(3) no 2_666
C39 C11 3.488(3) no 2_656
C40 O7 3.518(3) no 2_666
C40 C67 3.488(3) no 2_666
C40 C68 3.574(4) no 2_666
C48 C10 3.550(3) no .
C53 C17 3.568(2) no 2_665
C57 C17 3.593(3) no 1_655
C62 N3 3.5390(19) no .
C62 C14 3.5901(19) no .
C63 N3 3.413(2) no .
C63 C13 3.479(2) no .
C64 N3 3.394(2) no .
C65 N3 3.480(2) no .
C66 N3 3.593(2) no .
C67 C40 3.488(3) no 2_666
C68 C40 3.574(4) no 2_666
B1 O1 3.421(2) no .
B1 O4 3.4646(18) no .
Ni1 H1A 3.3410 no .
Ni1 H2A 3.2097 no .
Ni1 H3B 3.2193 no .
Ni1 H4B 3.3352 no .
Ni1 H5A 3.4075 no .
Ni1 H6A 3.1244 no .
Ni1 H7B 3.3518 no .
Ni1 H8B 3.2128 no .
O1 H1n 3.5064 no .
O1 H2A 2.7401 no .
O1 H2B 3.2464 no .
O1 H2o 3.0975 no .
O1 H3o 3.0581 no .
O1 H4B 3.1748 no .
O1 H4o 3.0579 no .
O2 H1A 3.2277 no .
O2 H1n 3.4816 no .
O2 H2n 2.9078 no .
O2 H3A 3.2297 no .
O2 H3B 2.6921 no .
O2 H6A 2.7987 no .
O3 H1o 3.1984 no .
O3 H2n 3.4940 no .
O3 H2o 2.9109 no .
O3 H4o 3.3893 no .
O3 H6A 2.6475 no .
O3 H6B 3.2210 no .
O3 H8B 3.0003 no .
O4 H1n 2.8270 no .
O4 H1o 3.1013 no .
O4 H2A 3.1014 no .
O4 H2n 3.3962 no .
O4 H3o 3.3106 no .
O4 H5A 3.4857 no .
O4 H7A 3.2293 no .
O4 H7B 2.6990 no .
O5 H3n 2.9580 no .
O5 H10A 2.7907 no .
O5 H10B 3.1643 no .
O5 H12B 3.4787 no .
O5 H14 2.5750 no .
O6 H3n 3.1861 no .
O6 H9A 2.7525 no .
O6 H10B 3.5634 no .
O6 H11A 3.1722 no .
O6 H11B 2.7219 no .
O6 H18 2.6574 no .
O7 H68A 3.2472 no .
O7 H68B 2.6325 no .
O7 H68C 2.5771 no .
O7 H69A 3.2219 no .
O7 H69B 2.5403 no .
O7 H69C 2.5829 no .
N1 H1A 2.7946 no .
N1 H1B 3.3056 no .
N1 H1o 3.3756 no .
N1 H2n 3.1739 no .
N1 H2o 3.4376 no .
N1 H4A 3.3188 no .
N1 H4B 2.7914 no .
N1 H4o 3.4661 no .
N2 H1n 3.2470 no .
N2 H2o 3.5245 no .
N2 H3B 3.4015 no .
N2 H3o 3.4126 no .
N2 H4o 3.4957 no .
N2 H5A 2.7513 no .
N2 H5B 3.3083 no .
N2 H8A 3.3245 no .
N2 H8B 2.8107 no .
N3 H9A 2.8419 no .
N3 H9B 3.2257 no .
N3 H12A 3.2147 no .
N3 H12B 2.7511 no .
N3 H18 3.4409 no .
C1 H1n 3.2823 no .
C1 H3A 3.4312 no .
C1 H4B 2.7934 no .
C2 H1o 2.8799 no .
C2 H3A 2.6001 no .
C2 H3B 3.3168 no .
C2 H4B 3.0912 no .
C3 H1A 3.0982 no .
C3 H2A 3.3169 no .
C3 H2B 2.5990 no .
C3 H2n 3.2532 no .
C3 H2o 3.1085 no .
C4 H1A 2.8101 no .
C4 H1n 3.2906 no .
C4 H2B 3.4278 no .
C5 H2n 3.2945 no .
C5 H7A 3.1739 no .
C5 H8B 2.7971 no .
C6 H2o 3.5148 no .
C6 H3o 3.0963 no .
C6 H7A 2.5273 no .
C6 H7B 3.2693 no .
C6 H8B 3.2287 no .
C7 H1n 3.5170 no .
C7 H4o 3.1181 no .
C7 H5A 2.9315 no .
C7 H6A 3.3243 no .
C7 H6B 2.6170 no .
C8 H2n 3.2637 no .
C8 H3o 3.5934 no .
C8 H5A 2.8371 no .
C9 H3n 3.1281 no .
C9 H12B 3.0271 no .
C10 H11A 2.6285 no .
C10 H11B 3.3491 no .
C10 H12B 2.9644 no .
C11 H9A 3.4300 no .
C11 H10A 3.2512 no .
C11 H10B 2.5295 no .
C11 H18 3.3106 no .
C12 H3n 3.2207 no .
C12 H9A 2.9441 no .
C12 H10B 3.0475 no .
C12 H18 3.3300 no .
C13 H3n 2.7819 no .
C13 H11B 3.4649 no .
C13 H15 3.2903 no .
C13 H17 3.2915 no .
C14 H3n 3.5335 no .
C14 H16 3.2739 no .
C14 H18 3.2515 no .
C15 H17 3.2611 no .
C16 H14 3.2674 no .
C16 H18 3.2587 no .
C17 H15 3.2599 no .
C18 H3n 3.4523 no .
C18 H11B 3.3661 no .
C18 H14 3.2528 no .
C18 H16 3.2667 no .
C19 H21 3.3012 no .
C19 H23 3.3049 no .
C19 H26 2.7621 no .
C19 H32 3.2779 no .
C19 H42 2.7416 no .
C20 H22 3.2655 no .
C20 H24 3.2334 no .
C20 H26 2.6218 no .
C20 H42 2.9611 no .
C21 H23 3.2445 no .
C21 H26 3.5204 no .
C22 H20 3.2533 no .
C22 H24 3.2534 no .
C23 H21 3.2434 no .
C24 H20 3.2334 no .
C24 H22 3.2672 no .
C24 H32 3.1526 no .
C24 H42 3.5516 no .
C25 H20 3.3426 no .
C25 H27 3.3052 no .
C25 H29 3.3105 no .
C25 H32 2.8184 no .
C25 H38 2.5922 no .
C26 H20 3.1279 no .
C26 H28 3.2693 no .
C26 H30 3.2350 no .
C26 H38 3.2698 no .
C27 H29 3.2482 no .
C28 H26 3.2571 no .
C28 H30 3.2525 no .
C29 H27 3.2477 no .
C29 H38 3.3644 no .
C30 H26 3.2364 no .
C30 H28 3.2650 no .
C30 H32 3.0029 no .
C30 H38 2.6674 no .
C31 H24 2.6102 no .
C31 H30 2.6665 no .
C31 H33 3.3116 no .
C31 H35 3.3051 no .
C31 H42 3.4113 no .
C32 H24 2.5835 no .
C32 H30 2.8292 no .
C32 H34 3.2691 no .
C32 H36 3.2358 no .
C33 H24 3.4262 no .
C33 H35 3.2502 no .
C34 H32 3.2563 no .
C34 H36 3.2589 no .
C35 H33 3.2509 no .
C36 H24 3.4626 no .
C36 H30 3.4902 no .
C36 H32 3.2344 no .
C36 H34 3.2721 no .
C36 H42 3.3684 no .
C37 H20 2.7963 no .
C37 H26 3.5991 no .
C37 H30 3.4713 no .
C37 H36 2.6796 no .
C37 H39 3.3057 no .
C37 H41 3.3054 no .
C38 H30 3.4226 no .
C38 H36 3.4867 no .
C38 H40 3.2742 no .
C38 H42 3.2253 no .
C39 H41 3.2464 no .
C40 H38 3.2599 no .
C40 H42 3.2505 no .
C41 H36 3.5432 no .
C41 H39 3.2461 no .
C42 H20 3.0041 no .
C42 H36 2.7395 no .
C42 H38 3.2275 no .
C42 H40 3.2649 no .
C43 H45 3.3090 no .
C43 H47 3.3038 no .
C43 H50 3.2766 no .
C43 H56 2.8088 no .
C43 H66 2.7715 no .
C44 H46 3.2707 no .
C44 H48 3.2397 no .
C44 H56 2.9425 no .
C44 H66 2.6544 no .
C45 H47 3.2427 no .
C45 H66 3.5900 no .
C46 H44 3.2571 no .
C46 H48 3.2608 no .
C47 H45 3.2431 no .
C48 H44 3.2382 no .
C48 H46 3.2747 no .
C48 H50 3.0123 no .
C49 H48 2.7333 no .
C49 H51 3.3081 no .
C49 H53 3.3063 no .
C49 H56 3.3254 no .
C49 H62 2.6633 no .
C50 H48 2.5535 no .
C50 H52 3.2709 no .
C50 H54 3.2331 no .
C50 H62 2.6857 no .
C51 H48 3.5193 no .
C51 H53 3.2464 no .
C51 H62 3.5734 no .
C52 H50 3.2572 no .
C52 H54 3.2563 no .
C53 H51 3.2459 no .
C54 H50 3.2327 no .
C54 H52 3.2709 no .
C54 H56 3.2520 no .
C54 H62 3.5480 no .
C55 H44 2.6969 no .
C55 H54 2.6031 no .
C55 H57 3.3038 no .
C55 H59 3.3034 no .
C55 H66 3.3443 no .
C56 H44 2.8357 no .
C56 H54 2.6494 no .
C56 H58 3.2619 no .
C56 H60 3.2370 no .
C57 H54 3.4827 no .
C57 H59 3.2502 no .
C58 H56 3.2502 no .
C58 H60 3.2593 no .
C59 H57 3.2509 no .
C60 H44 3.5414 no .
C60 H54 3.4129 no .
C60 H56 3.2355 no .
C60 H58 3.2706 no .
C61 H44 3.4480 no .
C61 H50 2.9507 no .
C61 H60 2.6046 no .
C61 H63 3.3057 no .
C61 H65 3.3067 no .
C62 H50 2.9574 no .
C62 H60 2.9659 no .
C62 H64 3.2719 no .
C62 H66 3.2341 no .
C63 H65 3.2499 no .
C64 H62 3.2580 no .
C64 H66 3.2613 no .
C65 H63 3.2505 no .
C66 H44 3.2168 no .
C66 H60 3.0782 no .
C66 H62 3.2340 no .
C66 H64 3.2741 no .
C68 H7o 2.6060 no .
C68 H69A 2.7297 no .
C68 H69B 3.3457 no .
C68 H69C 2.6966 no .
C69 H7o 3.0996 no .
C69 H68A 2.7467 no .
C69 H68B 2.6783 no .
C69 H68C 3.3455 no .
B1 H9A 2.6756 no .
B1 H9B 3.1938 no .
B1 H10A 3.1037 no .
B1 H10B 3.2144 no .
B1 H11A 3.3305 no .
B1 H11B 2.8578 no .
B1 H12A 3.2191 no .
B1 H12B 2.9329 no .
B1 H14 2.7689 no .
B1 H18 2.7233 no .
B2 H20 2.7794 no .
B2 H24 2.8235 no .
B2 H26 2.8326 no .
B2 H30 2.7704 no .
B2 H32 2.7500 no .
B2 H36 2.8399 no .
B2 H38 2.8256 no .
B2 H42 2.7713 no .
B3 H44 2.7866 no .
B3 H48 2.8311 no .
B3 H50 2.7908 no .
B3 H54 2.8192 no .
B3 H56 2.7619 no .
B3 H60 2.8327 no .
B3 H62 2.8130 no .
B3 H66 2.7917 no .
H1A H1o 2.5816 no .
H1A H2A 2.8514 no .
H1A H2B 2.2872 no .
H1A H2o 3.3508 no .
H1A H3A 3.1808 no .
H1A H4B 2.1004 no .
H1B H1o 2.0612 no .
H1B H2A 2.2850 no .
H1B H2B 2.4469 no .
H1n H2A 2.1954 no .
H1n H2B 2.4734 no .
H1n H2n 3.0780 no .
H1n H3A 2.4698 no .
H1n H3B 2.1957 no .
H1n H4o 3.3988 no .
H1n H7B 3.1553 no .
H1o H2A 2.9605 no .
H1o H3o 3.0344 no .
H1o H4o 2.8624 no .
H2A H3A 3.4184 no .
H2A H4o 3.1326 no .
H2B H3A 2.2936 no .
H2B H3B 3.4200 no .
H2B H4B 3.1732 no .
H2n H2o 3.5855 no .
H2n H3B 2.7349 no .
H2n H6A 2.2327 no .
H2n H6B 2.4257 no .
H2n H7A 2.5290 no .
H2n H7B 2.1622 no .
H2o H3B 3.4766 no .
H2o H3o 3.4991 no .
H2o H4A 2.3042 no .
H2o H4B 2.1728 no .
H2o H6A 2.9671 no .
H3A H4A 2.4442 no .
H3A H4B 2.3068 no .
H3B H4A 2.2992 no .
H3B H4B 2.8598 no .
H3n H10A 2.2065 no .
H3n H10B 2.6950 no .
H3n H11A 2.5421 no .
H3n H11B 2.2659 no .
H3n H18 3.5196 no .
H3o H4o 3.3842 no .
H3o H5A 2.2036 no .
H3o H5B 2.3014 no .
H3o H6A 3.4326 no .
H3o H8B 3.0902 no .
H4o H7B 3.4552 no .
H4o H8A 2.2583 no .
H4o H8B 2.2288 no .
H5A H6A 2.8673 no .
H5A H6B 2.3269 no .
H5A H7A 2.8274 no .
H5A H8B 2.1295 no .
H5B H6A 2.3174 no .
H5B H6B 2.4401 no .
H6A H7A 3.4175 no .
H6B H7A 2.2676 no .
H6B H7B 3.3424 no .
H6B H8B 3.4779 no .
H7A H8A 2.4465 no .
H7A H8B 2.2982 no .
H7B H8A 2.2888 no .
H7B H8B 2.8550 no .
H7o H67 2.1803 no .
H7o H68A 3.4655 no .
H7o H68B 2.9612 no .
H7o H68C 2.4566 no .
H7o H69B 3.2675 no .
H7o H69C 3.3824 no .
H9A H10A 2.8596 no .
H9A H10B 2.2795 no .
H9A H12B 2.4550 no .
H9B H10A 2.2791 no .
H9B H10B 2.5896 no .
H10A H11A 3.2860 no .
H10B H11A 2.2868 no .
H10B H11B 3.4463 no .
H10B H12B 2.7136 no .
H11A H12A 2.5501 no .
H11A H12B 2.2971 no .
H11B H12A 2.2980 no .
H11B H12B 2.8698 no .
H11B H18 2.8140 no .
H12A H18 3.3630 no .
H14 H15 2.3313 no .
H15 H16 2.3460 no .
H16 H17 2.3442 no .
H17 H18 2.3267 no .
H20 H21 2.3149 no .
H20 H26 2.4647 no .
H20 H42 2.9427 no .
H21 H22 2.3384 no .
H22 H23 2.3425 no .
H23 H24 2.3221 no .
H24 H32 2.5809 no .
H26 H27 2.3277 no .
H27 H28 2.3373 no .
H28 H29 2.3393 no .
H29 H30 2.3249 no .
H30 H32 2.8421 no .
H30 H38 2.8436 no .
H32 H33 2.3264 no .
H33 H34 2.3437 no .
H34 H35 2.3385 no .
H35 H36 2.3286 no .
H36 H42 2.7920 no .
H38 H39 2.3274 no .
H39 H40 2.3406 no .
H40 H41 2.3455 no .
H41 H42 2.3150 no .
H44 H45 2.3201 no .
H44 H56 2.8269 no .
H44 H66 2.4735 no .
H45 H46 2.3426 no .
H46 H47 2.3386 no .
H47 H48 2.3235 no .
H48 H50 2.3112 no .
H50 H51 2.3178 no .
H50 H62 2.6483 no .
H51 H52 2.3454 no .
H52 H53 2.3419 no .
H53 H54 2.3196 no .
H54 H56 2.6865 no .
H56 H57 2.3200 no .
H57 H58 2.3407 no .
H58 H59 2.3398 no .
H59 H60 2.3293 no .
H60 H62 3.2417 no .
H60 H66 3.4225 no .
H62 H63 2.3243 no .
H63 H64 2.3439 no .
H64 H65 2.3442 no .
H65 H66 2.3252 no .
H67 H68A 2.3337 no .
H67 H68B 2.8539 no .
H67 H68C 2.3692 no .
H67 H69A 2.3517 no .
H67 H69B 2.3597 no .
H67 H69C 2.8581 no .
H68A H69A 2.6029 no .
H68A H69C 3.0348 no .
H68B H69A 2.9815 no .
H68B H69B 3.5642 no .
H68B H69C 2.4935 no .
H68C H69C 3.5681 no .
O1 H9A 3.5148 no .
O1 H14 3.4931 no .
O2 H7o 3.1264 no .
O2 H69C 3.2425 no .
O3 H14 3.4245 no .
O3 H68B 3.1407 no .
O3 H69C 2.7562 no .
O5 H1B 2.9714 no .
O5 H1o 1.7564 no .
O5 H4o 3.2702 no .
O5 H21 3.5684 no 2_666
O5 H50 2.8478 no .
O6 H1o 3.0888 no .
O6 H4o 1.7570 no .
O6 H8A 3.4478 no .
O6 H8B 3.3353 no .
O7 H2o 1.8129 no .
O7 H4A 3.3154 no .
O7 H4B 3.0908 no .
O7 H39 3.1241 no 2_666
O7 H44 2.9312 no 1_465
O7 H45 3.5650 no 1_465
N1 H23 3.3245 no .
N1 H23 3.5656 no 2_566
N1 H24 3.4814 no 2_566
N2 H42 2.8062 no 2_566
C1 H9A 3.4673 no .
C1 H20 3.2913 no 2_666
C1 H21 3.4889 no 2_666
C1 H26 3.3631 no 2_666
C2 H26 3.5016 no .
C3 H23 3.2053 no .
C3 H24 3.3558 no 2_566
C3 H27 3.4902 no 2_666
C4 H7o 3.4089 no .
C4 H35 3.3605 no 2_566
C4 H45 3.1112 no 1_465
C5 H53 3.2268 no 1_455
C5 H69C 2.8585 no .
C6 H41 3.3417 no 2_566
C6 H42 3.1170 no 2_566
C6 H59 3.2540 no 2_665
C6 H69C 3.1970 no .
C7 H42 3.0615 no 2_566
C8 H18 3.4788 no .
C9 H1B 2.9994 no .
C9 H1o 2.7502 no .
C9 H21 3.1972 no 2_666
C9 H28 3.2515 no .
C9 H48 3.5018 no .
C9 H50 3.2234 no .
C10 H28 3.5179 no .
C10 H35 3.2507 no 2_656
C10 H48 3.4289 no .
C10 H50 3.2710 no .
C11 H36 3.3935 no 2_656
C11 H38 3.3342 no 2_656
C11 H39 3.5773 no 2_656
C12 H4o 2.9080 no .
C12 H30 3.4572 no 2_656
C12 H38 3.5914 no 2_656
C13 H1o 3.1969 no .
C13 H3o 2.6023 no .
C13 H4o 3.1904 no .
C13 H8B 3.5281 no .
C13 H63 3.1997 no .
C14 H1o 3.3057 no .
C14 H3o 2.2852 no .
C14 H50 3.3246 no .
C14 H51 3.4627 no .
C14 H62 3.1837 no .
C14 H63 3.2891 no .
C14 H68B 3.4566 no .
C15 H3o 2.4667 no .
C15 H5B 3.5742 no .
C15 H15 2.9048 no 2_665
C15 H62 3.5833 no .
C15 H62 3.3147 no 2_665
C15 H63 3.4068 no .
C15 H68B 3.3001 no .
C16 H3o 2.9335 no .
C16 H5A 3.2365 no .
C16 H5B 3.3775 no .
C16 H15 3.1711 no 2_665
C16 H62 3.1031 no 2_665
C16 H63 3.3972 no .
C17 H3o 3.1742 no .
C17 H5A 3.0226 no .
C17 H8B 3.4332 no .
C17 H53 3.5496 no 2_665
C17 H54 3.3170 no 1_455
C17 H56 3.3876 no 1_455
C17 H57 3.2093 no 1_455
C17 H63 3.2828 no .
C18 H3o 3.0048 no .
C18 H4o 3.4155 no .
C18 H5A 3.3115 no .
C18 H8B 2.9552 no .
C18 H56 3.1130 no 1_455
C18 H57 3.2408 no 1_455
C18 H63 3.1887 no .
C19 H2A 3.4383 no .
C19 H2B 3.1873 no .
C19 H2n 3.4513 no 2_566
C19 H7B 3.0436 no 2_566
C20 H1A 3.3608 no 2_666
C20 H1B 3.4473 no 2_666
C20 H2B 3.3455 no .
C20 H7B 2.9314 no 2_566
C21 H1B 3.2530 no 2_666
C21 H2B 3.3026 no .
C21 H7A 3.5642 no 2_566
C21 H7B 2.7283 no 2_566
C21 H9B 3.2124 no 2_666
C21 H27 3.1212 no 2_666
C22 H2B 3.0873 no .
C22 H3A 2.8960 no .
C22 H7B 2.5745 no 2_566
C22 H8A 3.4706 no 2_566
C22 H27 3.0809 no 2_666
C22 H47 3.1389 no 2_666
C23 H1n 3.0559 no .
C23 H1n 2.9526 no 2_566
C23 H2B 2.9161 no .
C23 H3A 2.8898 no .
C23 H7B 2.5972 no 2_566
C23 H23 3.3257 no 2_566
C23 H24 3.2111 no 2_566
C24 H1n 3.2122 no .
C24 H1n 3.0502 no 2_566
C24 H2A 3.1616 no .
C24 H2B 2.9541 no .
C24 H2n 3.3728 no 2_566
C24 H3B 3.3122 no 2_566
C24 H7B 2.8170 no 2_566
C24 H23 3.0594 no 2_566
C25 H2A 3.4662 no .
C26 H1A 3.2308 no 2_666
C26 H1B 3.4144 no .
C26 H2A 3.3562 no .
C26 H2B 3.5111 no .
C26 H4B 3.4291 no 2_666
C26 H9A 3.5385 no .
C27 H1B 3.3670 no .
C27 H3A 3.3987 no 2_666
C27 H4B 3.2988 no 2_666
C27 H9A 3.0660 no .
C27 H9B 3.2129 no .
C28 H9A 2.7724 no .
C28 H9B 3.0262 no .
C28 H10B 3.3167 no .
C28 H45 3.5142 no 2_756
C28 H46 2.9223 no 2_756
C29 H9A 2.9832 no .
C29 H10B 3.2734 no .
C29 H12B 3.4546 no .
C29 H46 2.9922 no 2_756
C30 H9A 3.4687 no .
C30 H12B 3.5475 no .
C31 H3B 3.1569 no 2_566
C31 H11A 3.2400 no 2_656
C32 H3B 3.3423 no 2_566
C32 H23 3.4299 no 2_566
C32 H29 3.4425 no 2_656
C33 H3A 3.5561 no 2_566
C33 H3B 3.2997 no 2_566
C33 H22 3.3084 no 2_566
C33 H23 3.4492 no 2_566
C33 H29 2.9050 no 2_656
C33 H46 3.2941 no 1_455
C33 H47 3.2867 no 1_455
C34 H3A 3.2919 no 2_566
C34 H3B 3.0390 no 2_566
C34 H4A 3.2731 no 2_566
C34 H10B 3.3525 no 2_656
C34 H29 3.0199 no 2_656
C34 H46 3.3157 no 1_455
C34 H47 3.5454 no 1_455
C35 H3A 3.5906 no 2_566
C35 H3B 2.7930 no 2_566
C35 H4A 2.8171 no 2_566
C35 H10A 3.5308 no 2_656
C35 H10B 2.7896 no 2_656
C35 H11A 3.3584 no 2_656
C36 H2n 3.5365 no 2_566
C36 H3B 2.8306 no 2_566
C36 H4A 3.5878 no 2_566
C36 H10B 3.2193 no 2_656
C36 H11A 2.7376 no 2_656
C36 H65 3.5689 no 2_656
C37 H11A 3.2461 no 2_656
C38 H7o 2.9401 no 2_666
C38 H11A 2.9724 no 2_656
C38 H11B 2.9081 no 2_656
C38 H12A 3.5734 no 2_656
C38 H45 3.1917 no 2_756
C39 H7o 2.4604 no 2_666
C39 H11A 3.4524 no 2_656
C39 H11B 2.7102 no 2_656
C39 H44 3.4119 no 2_756
C39 H45 3.4895 no 2_756
C39 H57 3.4738 no 2_756
C39 H64 3.5938 no 2_656
C39 H67 3.2005 no 2_666
C40 H7o 2.8524 no 2_666
C40 H11B 3.3603 no 2_656
C40 H57 3.3599 no 2_756
C40 H58 3.3772 no 1_456
C40 H64 2.8949 no 2_656
C40 H67 2.9766 no 2_666
C40 H68C 2.8871 no 2_666
C41 H6B 3.2185 no 2_566
C41 H7o 3.5552 no 2_666
C41 H52 3.3596 no 2_666
C41 H58 3.1321 no 1_456
C41 H64 3.2962 no 2_656
C41 H65 3.0943 no 2_656
C41 H68C 3.0090 no 2_666
C42 H2n 3.0535 no 2_566
C42 H6B 3.3280 no 2_566
C42 H65 3.3873 no 2_656
C43 H10A 3.0244 no .
C44 H4A 3.3967 no 1_645
C44 H35 3.4230 no 2_656
C44 H39 3.0777 no 2_756
C45 H4A 2.8974 no 1_645
C45 H35 3.2438 no 2_656
C45 H38 3.1401 no 2_756
C45 H39 3.3452 no 2_756
C46 H28 3.5949 no 2_756
C46 H33 3.0731 no 1_655
C46 H34 3.5240 no 1_655
C46 H34 3.1570 no 2_656
C46 H35 3.4009 no 2_656
C47 H8A 3.3489 no 1_655
C47 H10A 3.2592 no .
C47 H22 3.0827 no 2_666
C47 H28 3.3320 no .
C47 H33 2.9606 no 1_655
C48 H8A 3.0045 no 1_655
C48 H9B 3.3628 no .
C48 H10A 2.6744 no .
C49 H16 3.0946 no 2_665
C50 H7A 3.5080 no 1_655
C50 H10A 3.5631 no .
C50 H14 2.9325 no .
C50 H16 3.1160 no 2_665
C51 H7A 3.0017 no 1_655
C51 H14 2.8997 no .
C51 H16 3.1243 no 2_665
C51 H68C 3.5701 no .
C52 H6B 3.0957 no 1_655
C52 H7A 2.7701 no 1_655
C52 H16 3.0662 no 2_665
C52 H17 3.2268 no 2_665
C52 H41 3.5384 no 2_666
C52 H68C 3.5898 no .
C53 H5A 2.9589 no 1_655
C53 H6B 3.2942 no 1_655
C53 H7A 3.0706 no 1_655
C53 H8B 3.4884 no 1_655
C53 H16 3.0073 no 2_665
C53 H17 2.8908 no 2_665
C53 H53 3.5897 no 2_765
C53 H54 3.3569 no 2_765
C54 H5A 3.4993 no 1_655
C54 H7A 3.5606 no 1_655
C54 H8B 3.3563 no 1_655
C54 H16 3.0079 no 2_665
C54 H17 3.3654 no 1_655
C54 H17 3.5972 no 2_665
C54 H53 3.2647 no 2_765
C56 H17 3.0412 no 1_655
C56 H18 3.0569 no 1_655
C56 H39 3.0218 no 2_756
C57 H17 2.9826 no 1_655
C57 H18 3.3173 no 1_655
C57 H39 3.0813 no 2_756
C57 H40 3.0881 no 2_756
C57 H67 3.2162 no 1_645
C58 H40 3.4062 no 2_756
C58 H41 3.0636 no 1_654
C58 H52 3.3224 no 2_765
C58 H67 2.9424 no 1_645
C59 H5B 3.2174 no 2_665
C59 H6A 3.4877 no 2_665
C59 H6B 3.2790 no 2_665
C59 H41 3.4409 no 1_654
C59 H67 3.1103 no 1_645
C59 H69A 3.2857 no 1_645
C59 H69B 3.3677 no 1_645
C60 H5B 3.0459 no 2_665
C60 H67 3.5300 no 1_645
C60 H69A 3.5528 no 2_665
C60 H69B 3.1386 no 1_645
C61 H3n 2.8393 no .
C61 H10A 2.9957 no .
C62 H3n 2.6269 no .
C62 H10A 3.5689 no .
C62 H14 3.5546 no .
C62 H15 3.4244 no 2_665
C62 H16 3.3125 no 2_665
C63 H3n 2.4552 no .
C63 H15 3.4264 no 2_665
C63 H68A 2.9091 no 2_665
C63 H69A 3.3845 no 2_665
C64 H3n 2.4802 no .
C64 H11B 3.2622 no .
C64 H40 3.5788 no 2_656
C64 H68A 3.2408 no 2_665
C64 H69A 3.3935 no 2_665
C65 H3n 2.6484 no .
C65 H36 3.2699 no 2_656
C65 H59 3.4285 no 2_755
C66 H3n 2.7982 no .
C66 H10A 3.0859 no .
C66 H35 3.3851 no 2_656
C66 H69B 3.3232 no 1_645
C67 H2o 2.8920 no .
C67 H39 3.5395 no 2_666
C67 H40 3.2692 no 2_666
C67 H44 3.5821 no 1_465
C68 H15 3.5257 no .
C68 H40 3.3883 no 2_666
C68 H51 3.4653 no .
C68 H63 3.3233 no 2_665
C69 H2o 3.0482 no .
C69 H5B 3.3100 no .
C69 H6A 3.3501 no .
C69 H60 3.2495 no 2_665
B1 H1o 2.6548 no .
B1 H3o 3.5809 no .
B1 H4o 2.7277 no .
B1 H50 3.5942 no .
B3 H10A 3.4684 no .
H1A C20 3.3608 no 2_666
H1A C26 3.2308 no 2_666
H1A H20 2.6953 no 2_666
H1A H21 3.5351 no 2_666
H1A H26 2.5802 no 2_666
H1A H27 3.3295 no 2_666
H1B O5 2.9714 no .
H1B C9 2.9994 no .
H1B C20 3.4473 no 2_666
H1B C21 3.2530 no 2_666
H1B C26 3.4144 no .
H1B C27 3.3670 no .
H1B H9A 2.7927 no .
H1B H9B 2.8194 no .
H1B H20 3.0874 no 2_666
H1B H21 2.7135 no 2_666
H1B H26 3.3191 no .
H1B H26 3.3642 no 2_666
H1B H27 3.2591 no .
H1n C23 3.0559 no .
H1n C23 2.9526 no 2_566
H1n C24 3.2122 no .
H1n C24 3.0502 no 2_566
H1n H23 2.7823 no .
H1n H23 2.5680 no 2_566
H1n H24 3.0510 no .
H1n H24 2.7358 no 2_566
H1o O5 1.7564 no .
H1o O6 3.0888 no .
H1o C9 2.7502 no .
H1o C13 3.1969 no .
H1o C14 3.3057 no .
H1o B1 2.6548 no .
H1o H9A 2.8839 no .
H1o H9B 3.0356 no .
H1o H14 2.9622 no .
H2A C19 3.4383 no .
H2A C24 3.1616 no .
H2A C25 3.4662 no .
H2A C26 3.3562 no .
H2A H9A 3.3306 no .
H2A H24 3.1783 no .
H2A H26 3.2755 no .
H2A H32 2.7614 no .
H2B C19 3.1873 no .
H2B C20 3.3455 no .
H2B C21 3.3026 no .
H2B C22 3.0873 no .
H2B C23 2.9161 no .
H2B C24 2.9541 no .
H2B C26 3.5111 no .
H2B H22 3.5753 no .
H2B H23 3.3449 no .
H2B H24 3.3991 no .
H2B H26 2.9951 no .
H2B H26 3.5286 no 2_666
H2B H27 2.9505 no 2_666
H2n C19 3.4513 no 2_566
H2n C24 3.3728 no 2_566
H2n C36 3.5365 no 2_566
H2n C42 3.0535 no 2_566
H2n H24 3.4632 no 2_566
H2n H36 3.2088 no 2_566
H2n H42 2.1736 no 2_566
H2o O7 1.8129 no .
H2o C67 2.8920 no .
H2o C69 3.0482 no .
H2o H7o 2.3627 no .
H2o H68B 3.3216 no .
H2o H69B 3.0863 no .
H2o H69C 2.6930 no .
H3A C22 2.8960 no .
H3A C23 2.8898 no .
H3A C27 3.3987 no 2_666
H3A C33 3.5561 no 2_566
H3A C34 3.2919 no 2_566
H3A C35 3.5906 no 2_566
H3A H22 2.7631 no .
H3A H23 2.7711 no .
H3A H24 3.5469 no 2_566
H3A H27 2.6721 no 2_666
H3A H34 3.4239 no 2_566
H3B C24 3.3122 no 2_566
H3B C31 3.1569 no 2_566
H3B C32 3.3423 no 2_566
H3B C33 3.2997 no 2_566
H3B C34 3.0390 no 2_566
H3B C35 2.7930 no 2_566
H3B C36 2.8306 no 2_566
H3B H23 3.0758 no .
H3B H24 2.6530 no 2_566
H3B H34 3.5491 no 2_566
H3B H35 3.1973 no 2_566
H3B H36 3.2336 no 2_566
H3n C61 2.8393 no .
H3n C62 2.6269 no .
H3n C63 2.4552 no .
H3n C64 2.4802 no .
H3n C65 2.6484 no .
H3n C66 2.7982 no .
H3n H50 3.3873 no .
H3n H62 3.2224 no .
H3n H63 2.9829 no .
H3n H64 3.0247 no .
H3n H65 3.2566 no .
H3n H66 3.4528 no .
H3o C13 2.6023 no .
H3o C14 2.2852 no .
H3o C15 2.4667 no .
H3o C16 2.9335 no .
H3o C17 3.1742 no .
H3o C18 3.0048 no .
H3o B1 3.5809 no .
H3o H14 2.6766 no .
H3o H15 2.9169 no .
H3o H16 3.5820 no .
H3o H68B 2.9579 no .
H3o H69C 3.1407 no .
H4A O7 3.3154 no .
H4A C34 3.2731 no 2_566
H4A C35 2.8171 no 2_566
H4A C36 3.5878 no 2_566
H4A C44 3.3967 no 1_465
H4A C45 2.8974 no 1_465
H4A H7o 3.4930 no .
H4A H34 3.2989 no 2_566
H4A H35 2.4938 no 2_566
H4A H44 3.3443 no 1_465
H4A H45 2.4667 no 1_465
H4A H66 3.5229 no 1_465
H4B O7 3.0908 no .
H4B C26 3.4291 no 2_666
H4B C27 3.2988 no 2_666
H4B H7o 3.0459 no .
H4B H26 3.3433 no 2_666
H4B H27 3.1128 no 2_666
H4B H45 2.8744 no 1_465
H4o O5 3.2702 no .
H4o O6 1.7570 no .
H4o C12 2.9080 no .
H4o C13 3.1904 no .
H4o C18 3.4155 no .
H4o B1 2.7277 no .
H4o H12A 3.0805 no .
H4o H12B 3.2791 no .
H4o H18 3.2080 no .
H5A C16 3.2365 no .
H5A C17 3.0226 no .
H5A C18 3.3115 no .
H5A C53 2.9589 no 1_455
H5A C54 3.4993 no 1_455
H5A H16 3.5701 no .
H5A H17 3.2423 no .
H5A H53 2.5652 no 1_455
H5A H54 3.5100 no 1_455
H5B C15 3.5742 no .
H5B C16 3.3775 no .
H5B C59 3.2174 no 2_665
H5B C60 3.0459 no 2_665
H5B C69 3.3100 no .
H5B H16 3.4586 no .
H5B H53 3.2257 no 1_455
H5B H59 3.1002 no 2_665
H5B H60 2.7741 no 2_665
H5B H69A 3.4832 no .
H5B H69C 2.4060 no .
H6A C59 3.4877 no 2_665
H6A C69 3.3501 no .
H6A H41 3.3498 no 2_566
H6A H42 3.2647 no 2_566
H6A H59 2.8247 no 2_665
H6A H65 3.0402 no 1_465
H6A H69B 3.2234 no .
H6A H69C 2.6129 no .
H6B C41 3.2185 no 2_566
H6B C42 3.3280 no 2_566
H6B C52 3.0957 no 1_455
H6B C53 3.2942 no 1_455
H6B C59 3.2790 no 2_665
H6B H41 2.5397 no 2_566
H6B H42 2.7449 no 2_566
H6B H52 2.7415 no 1_455
H6B H53 3.0915 no 1_455
H6B H59 2.9560 no 2_665
H7A C21 3.5642 no 2_566
H7A C50 3.5080 no 1_455
H7A C51 3.0017 no 1_455
H7A C52 2.7701 no 1_455
H7A C53 3.0706 no 1_455
H7A C54 3.5606 no 1_455
H7A H42 2.8892 no 2_566
H7A H51 3.3501 no 1_455
H7A H52 3.0135 no 1_455
H7A H53 3.4594 no 1_455
H7B C19 3.0436 no 2_566
H7B C20 2.9314 no 2_566
H7B C21 2.7283 no 2_566
H7B C22 2.5745 no 2_566
H7B C23 2.5972 no 2_566
H7B C24 2.8170 no 2_566
H7B H20 3.5512 no 2_566
H7B H21 3.2817 no 2_566
H7B H22 3.0799 no 2_566
H7B H23 3.0914 no 2_566
H7B H24 3.3954 no 2_566
H7B H42 2.9296 no 2_566
H7o O2 3.1264 no .
H7o C4 3.4089 no .
H7o C38 2.9401 no 2_666
H7o C39 2.4604 no 2_666
H7o C40 2.8524 no 2_666
H7o C41 3.5552 no 2_666
H7o H2o 2.3627 no .
H7o H4A 3.4930 no .
H7o H4B 3.0459 no .
H7o H38 3.2618 no 2_666
H7o H39 2.5312 no 2_666
H7o H40 3.1622 no 2_666
H7o H44 2.9562 no 1_465
H7o H45 3.2634 no 1_465
H8A O6 3.4478 no .
H8A C22 3.4706 no 2_566
H8A C47 3.3489 no 1_455
H8A C48 3.0045 no 1_455
H8A H22 3.3090 no 2_566
H8A H47 3.4219 no 1_455
H8A H48 2.8058 no 1_455
H8B O6 3.3353 no .
H8B C13 3.5281 no .
H8B C17 3.4332 no .
H8B C18 2.9552 no .
H8B C53 3.4884 no 1_455
H8B C54 3.3563 no 1_455
H8B H17 3.5901 no .
H8B H18 2.7608 no .
H8B H54 3.4391 no 1_455
H9A O1 3.5148 no .
H9A C1 3.4673 no .
H9A C26 3.5385 no .
H9A C27 3.0660 no .
H9A C28 2.7724 no .
H9A C29 2.9832 no .
H9A C30 3.4687 no .
H9A H1B 2.7927 no .
H9A H1o 2.8839 no .
H9A H2A 3.3306 no .
H9A H27 3.4641 no .
H9A H28 3.0335 no .
H9A H29 3.3374 no .
H9B C21 3.2124 no 2_666
H9B C27 3.2129 no .
H9B C28 3.0262 no .
H9B C48 3.3628 no .
H9B H1B 2.8194 no .
H9B H1o 3.0356 no .
H9B H21 2.3046 no 2_666
H9B H27 3.1787 no .
H9B H28 2.8711 no .
H9B H47 3.2964 no .
H9B H48 2.8464 no .
H9B H50 3.0310 no .
H10A C35 3.5308 no 2_656
H10A C43 3.0244 no .
H10A C47 3.2592 no .
H10A C48 2.6744 no .
H10A C50 3.5631 no .
H10A C61 2.9957 no .
H10A C62 3.5689 no .
H10A C66 3.0859 no .
H10A B3 3.4684 no .
H10A H35 2.9715 no 2_656
H10A H47 3.5522 no .
H10A H48 2.6388 no .
H10A H50 2.7189 no .
H10A H66 3.2248 no .
H10B C28 3.3167 no .
H10B C29 3.2734 no .
H10B C34 3.3525 no 2_656
H10B C35 2.7896 no 2_656
H10B C36 3.2193 no 2_656
H10B H28 3.0692 no .
H10B H29 2.9706 no .
H10B H35 2.6830 no 2_656
H10B H36 3.3997 no 2_656
H11A C31 3.2400 no 2_656
H11A C35 3.3584 no 2_656
H11A C36 2.7376 no 2_656
H11A C37 3.2461 no 2_656
H11A C38 2.9724 no 2_656
H11A C39 3.4524 no 2_656
H11A H30 3.0373 no 2_656
H11A H35 3.5517 no 2_656
H11A H36 2.5235 no 2_656
H11A H38 3.0203 no 2_656
H11B C38 2.9081 no 2_656
H11B C39 2.7102 no 2_656
H11B C40 3.3603 no 2_656
H11B C64 3.2622 no .
H11B H38 3.0476 no 2_656
H11B H39 2.7250 no 2_656
H11B H64 3.1304 no .
H12A C38 3.5734 no 2_656
H12A H4o 3.0805 no .
H12A H30 3.3131 no 2_656
H12A H33 3.5013 no .
H12A H38 3.0414 no 2_656
H12A H39 3.5757 no 2_656
H12B C29 3.4546 no .
H12B C30 3.5475 no .
H12B H4o 3.2791 no .
H12B H29 3.3665 no .
H12B H30 3.5091 no .
H12B H30 3.0095 no 2_656
H12B H32 3.3251 no .
H14 O1 3.4931 no .
H14 O3 3.4245 no .
H14 C50 2.9325 no .
H14 C51 2.8997 no .
H14 C62 3.5546 no .
H14 H1o 2.9622 no .
H14 H3o 2.6766 no .
H14 H16 3.5852 no 2_665
H14 H50 2.5735 no .
H14 H51 2.5334 no .
H14 H62 3.0475 no .
H14 H68B 3.1248 no .
H15 C15 2.9048 no 2_665
H15 C16 3.1711 no 2_665
H15 C62 3.4244 no 2_665
H15 C63 3.4264 no 2_665
H15 C68 3.5257 no .
H15 H3o 2.9169 no .
H15 H15 2.7300 no 2_665
H15 H16 3.1792 no 2_665
H15 H62 2.8212 no 2_665
H15 H63 2.8467 no 2_665
H15 H68A 3.3650 no .
H15 H68B 2.8156 no .
H16 C49 3.0946 no 2_665
H16 C50 3.1160 no 2_665
H16 C51 3.1243 no 2_665
H16 C52 3.0662 no 2_665
H16 C53 3.0073 no 2_665
H16 C54 3.0079 no 2_665
H16 C62 3.3125 no 2_665
H16 H3o 3.5820 no .
H16 H5A 3.5701 no .
H16 H5B 3.4586 no .
H16 H14 3.5852 no 2_665
H16 H15 3.1792 no 2_665
H16 H52 3.5896 no 2_665
H16 H53 3.5143 no 2_665
H16 H54 3.5160 no 2_665
H16 H62 2.3918 no 2_665
H17 C52 3.2268 no 2_665
H17 C53 2.8908 no 2_665
H17 C54 3.3654 no 1_455
H17 C54 3.5972 no 2_665
H17 C56 3.0412 no 1_455
H17 C57 2.9826 no 1_455
H17 H5A 3.2423 no .
H17 H8B 3.5901 no .
H17 H52 3.2857 no 2_665
H17 H53 3.5385 no 1_455
H17 H53 2.7122 no 2_665
H17 H54 2.5518 no 1_455
H17 H56 2.9204 no 1_455
H17 H57 2.8199 no 1_455
H18 C8 3.4788 no .
H18 C56 3.0569 no 1_455
H18 C57 3.3173 no 1_455
H18 H4o 3.2080 no .
H18 H8B 2.7608 no .
H18 H56 2.3403 no 1_455
H18 H57 2.8863 no 1_455
H20 C1 3.2913 no 2_666
H20 H1A 2.6953 no 2_666
H20 H1B 3.0874 no 2_666
H20 H7B 3.5512 no 2_566
H21 O5 3.5684 no 2_666
H21 C1 3.4889 no 2_666
H21 C9 3.1972 no 2_666
H21 H1A 3.5351 no 2_666
H21 H1B 2.7135 no 2_666
H21 H7B 3.2817 no 2_566
H21 H9B 2.3046 no 2_666
H21 H27 2.9758 no 2_666
H21 H47 3.4851 no 2_666
H21 H48 3.1089 no 2_666
H21 H51 3.5887 no 2_666
H22 C33 3.3084 no 2_566
H22 C47 3.0827 no 2_666
H22 H2B 3.5753 no .
H22 H3A 2.7631 no .
H22 H7B 3.0799 no 2_566
H22 H8A 3.3090 no 2_566
H22 H27 2.8931 no 2_666
H22 H28 3.5076 no 2_666
H22 H33 2.8444 no 2_566
H22 H47 2.2594 no 2_666
H22 H48 3.2986 no 2_666
H23 N1 3.3245 no .
H23 N1 3.5656 no 2_566
H23 C3 3.2053 no .
H23 C23 3.3257 no 2_566
H23 C24 3.0594 no 2_566
H23 C32 3.4299 no 2_566
H23 C33 3.4492 no 2_566
H23 H1n 2.7823 no .
H23 H1n 2.5680 no 2_566
H23 H2B 3.3449 no .
H23 H3A 2.7711 no .
H23 H3B 3.0758 no .
H23 H7B 3.0914 no 2_566
H23 H23 2.8709 no 2_566
H23 H24 2.3036 no 2_566
H23 H32 3.3632 no 2_566
H23 H33 3.3945 no 2_566
H24 N1 3.4814 no 2_566
H24 C3 3.3558 no 2_566
H24 C23 3.2111 no 2_566
H24 H1n 3.0510 no .
H24 H1n 2.7358 no 2_566
H24 H2A 3.1783 no .
H24 H2B 3.3991 no .
H24 H2n 3.4632 no 2_566
H24 H3A 3.5469 no 2_566
H24 H3B 2.6530 no 2_566
H24 H7B 3.3954 no 2_566
H24 H23 2.3036 no 2_566
H26 C1 3.3631 no 2_666
H26 C2 3.5016 no .
H26 H1A 2.5802 no 2_666
H26 H1B 3.3191 no .
H26 H1B 3.3642 no 2_666
H26 H2A 3.2755 no .
H26 H2B 2.9951 no .
H26 H2B 3.5286 no 2_666
H26 H4B 3.3433 no 2_666
H27 C3 3.4902 no 2_666
H27 C21 3.1212 no 2_666
H27 C22 3.0809 no 2_666
H27 H1A 3.3295 no 2_666
H27 H1B 3.2591 no .
H27 H2B 2.9505 no 2_666
H27 H3A 2.6721 no 2_666
H27 H4B 3.1128 no 2_666
H27 H9A 3.4641 no .
H27 H9B 3.1787 no .
H27 H21 2.9758 no 2_666
H27 H22 2.8931 no 2_666
H28 C9 3.2515 no .
H28 C10 3.5179 no .
H28 C46 3.5949 no 2_756
H28 C47 3.3320 no .
H28 H9A 3.0335 no .
H28 H9B 2.8711 no .
H28 H10B 3.0692 no .
H28 H22 3.5076 no 2_666
H28 H34 3.3557 no 1_655
H28 H34 3.2332 no 2_656
H28 H46 2.7122 no 2_756
H28 H47 2.7396 no .
H29 C32 3.4425 no 2_656
H29 C33 2.9050 no 2_656
H29 C34 3.0199 no 2_656
H29 H9A 3.3374 no .
H29 H10B 2.9706 no .
H29 H12B 3.3665 no .
H29 H30 3.3881 no 2_656
H29 H33 3.0328 no 2_656
H29 H34 3.2139 no 2_656
H29 H46 2.8530 no 2_756
H30 C12 3.4572 no 2_656
H30 H11A 3.0373 no 2_656
H30 H12A 3.3131 no 2_656
H30 H12B 3.5091 no .
H30 H12B 3.0095 no 2_656
H30 H29 3.3881 no 2_656
H30 H30 3.5797 no 2_656
H32 H2A 2.7614 no .
H32 H12B 3.3251 no .
H32 H23 3.3632 no 2_566
H33 C46 3.0731 no 1_455
H33 C47 2.9606 no 1_455
H33 H12A 3.5013 no .
H33 H22 2.8444 no 2_566
H33 H23 3.3945 no 2_566
H33 H29 3.0328 no 2_656
H33 H46 2.7689 no 1_455
H33 H47 2.5476 no 1_455
H34 C46 3.5240 no 1_455
H34 C46 3.1570 no 2_656
H34 H3A 3.4239 no 2_566
H34 H3B 3.5491 no 2_566
H34 H4A 3.2989 no 2_566
H34 H28 3.3557 no 1_455
H34 H28 3.2332 no 2_656
H34 H29 3.2139 no 2_656
H34 H46 2.8133 no 1_455
H34 H46 2.8951 no 2_656
H34 H47 3.0831 no 1_455
H35 C4 3.3605 no 2_566
H35 C10 3.2507 no 2_656
H35 C44 3.4230 no 2_656
H35 C45 3.2438 no 2_656
H35 C46 3.4009 no 2_656
H35 C66 3.3851 no 2_656
H35 H3B 3.1973 no 2_566
H35 H4A 2.4938 no 2_566
H35 H10A 2.9715 no 2_656
H35 H10B 2.6830 no 2_656
H35 H11A 3.5517 no 2_656
H35 H45 3.5409 no 2_656
H35 H66 2.8200 no 2_656
H36 C11 3.3935 no 2_656
H36 C65 3.2699 no 2_656
H36 H2n 3.2088 no 2_566
H36 H3B 3.2336 no 2_566
H36 H10B 3.3997 no 2_656
H36 H11A 2.5235 no 2_656
H36 H65 2.6875 no 2_656
H36 H66 3.5435 no 2_656
H38 C11 3.3342 no 2_656
H38 C12 3.5914 no 2_656
H38 C45 3.1401 no 2_756
H38 H7o 3.2618 no 2_666
H38 H11A 3.0203 no 2_656
H38 H11B 3.0476 no 2_656
H38 H12A 3.0414 no 2_656
H38 H45 2.5113 no 2_756
H39 O7 3.1241 no 2_666
H39 C11 3.5773 no 2_656
H39 C44 3.0777 no 2_756
H39 C45 3.3452 no 2_756
H39 C56 3.0218 no 2_756
H39 C57 3.0813 no 2_756
H39 C67 3.5395 no 2_666
H39 H7o 2.5312 no 2_666
H39 H11B 2.7250 no 2_656
H39 H12A 3.5757 no 2_656
H39 H44 2.6207 no 2_756
H39 H45 3.1189 no 2_756
H39 H56 2.8528 no 2_756
H39 H57 2.9779 no 2_756
H39 H67 2.9806 no 2_666
H40 C57 3.0881 no 2_756
H40 C58 3.4062 no 2_756
H40 C64 3.5788 no 2_656
H40 C67 3.2692 no 2_666
H40 C68 3.3883 no 2_666
H40 H7o 3.1622 no 2_666
H40 H57 2.7518 no 2_756
H40 H58 2.9020 no 1_456
H40 H58 3.3218 no 2_756
H40 H64 2.6718 no 2_656
H40 H67 2.5746 no 2_666
H40 H68A 3.5488 no 2_666
H40 H68C 2.8643 no 2_666
H41 C6 3.3417 no 2_566
H41 C52 3.5384 no 2_666
H41 C58 3.0636 no 1_456
H41 C59 3.4409 no 1_456
H41 H6A 3.3498 no 2_566
H41 H6B 2.5397 no 2_566
H41 H52 2.6926 no 2_666
H41 H58 2.3844 no 1_456
H41 H59 3.1330 no 1_456
H41 H64 3.3696 no 2_656
H41 H65 3.0722 no 2_656
H41 H68C 3.0598 no 2_666
H42 N2 2.8062 no 2_566
H42 C6 3.1170 no 2_566
H42 C7 3.0615 no 2_566
H42 H2n 2.1736 no 2_566
H42 H6A 3.2647 no 2_566
H42 H6B 2.7449 no 2_566
H42 H7A 2.8892 no 2_566
H42 H7B 2.9296 no 2_566
H42 H65 3.5582 no 2_656
H44 O7 2.9312 no 1_645
H44 C39 3.4119 no 2_756
H44 C67 3.5821 no 1_645
H44 H4A 3.3443 no 1_645
H44 H7o 2.9562 no 1_645
H44 H39 2.6207 no 2_756
H44 H67 3.3273 no 1_645
H44 H69B 3.3158 no 1_645
H45 O7 3.5650 no 1_645
H45 C4 3.1112 no 1_645
H45 C28 3.5142 no 2_756
H45 C38 3.1917 no 2_756
H45 C39 3.4895 no 2_756
H45 H4A 2.4667 no 1_645
H45 H4B 2.8744 no 1_645
H45 H7o 3.2634 no 1_645
H45 H35 3.5409 no 2_656
H45 H38 2.5113 no 2_756
H45 H39 3.1189 no 2_756
H46 C28 2.9223 no 2_756
H46 C29 2.9922 no 2_756
H46 C33 3.2941 no 1_655
H46 C34 3.3157 no 1_655
H46 H28 2.7122 no 2_756
H46 H29 2.8530 no 2_756
H46 H33 2.7689 no 1_655
H46 H34 2.8133 no 1_655
H46 H34 2.8951 no 2_656
H47 C22 3.1389 no 2_666
H47 C33 3.2867 no 1_655
H47 C34 3.5454 no 1_655
H47 H8A 3.4219 no 1_655
H47 H9B 3.2964 no .
H47 H10A 3.5522 no .
H47 H21 3.4851 no 2_666
H47 H22 2.2594 no 2_666
H47 H28 2.7396 no .
H47 H33 2.5476 no 1_655
H47 H34 3.0831 no 1_655
H48 C9 3.5018 no .
H48 C10 3.4289 no .
H48 H8A 2.8058 no 1_655
H48 H9B 2.8464 no .
H48 H10A 2.6388 no .
H48 H21 3.1089 no 2_666
H48 H22 3.2986 no 2_666
H50 O5 2.8478 no .
H50 C9 3.2234 no .
H50 C10 3.2710 no .
H50 C14 3.3246 no .
H50 B1 3.5942 no .
H50 H3n 3.3873 no .
H50 H9B 3.0310 no .
H50 H10A 2.7189 no .
H50 H14 2.5735 no .
H51 C14 3.4627 no .
H51 C68 3.4653 no .
H51 H7A 3.3501 no 1_655
H51 H14 2.5334 no .
H51 H21 3.5887 no 2_666
H51 H68B 3.1229 no .
H51 H68C 2.9474 no .
H52 C41 3.3596 no 2_666
H52 C58 3.3224 no 2_765
H52 H6B 2.7415 no 1_655
H52 H7A 3.0135 no 1_655
H52 H16 3.5896 no 2_665
H52 H17 3.2857 no 2_665
H52 H41 2.6926 no 2_666
H52 H58 3.1463 no 2_765
H52 H68C 2.9918 no .
H53 C5 3.2268 no 1_655
H53 C17 3.5496 no 2_665
H53 C53 3.5897 no 2_765
H53 C54 3.2647 no 2_765
H53 H5A 2.5652 no 1_655
H53 H5B 3.2257 no 1_655
H53 H6B 3.0915 no 1_655
H53 H7A 3.4594 no 1_655
H53 H16 3.5143 no 2_665
H53 H17 3.5385 no 1_655
H53 H17 2.7122 no 2_665
H53 H53 3.2299 no 2_765
H53 H54 2.5767 no 2_765
H54 C17 3.3170 no 1_655
H54 C53 3.3569 no 2_765
H54 H5A 3.5100 no 1_655
H54 H8B 3.4391 no 1_655
H54 H16 3.5160 no 2_665
H54 H17 2.5518 no 1_655
H54 H53 2.5767 no 2_765
H56 C17 3.3876 no 1_655
H56 C18 3.1130 no 1_655
H56 H17 2.9204 no 1_655
H56 H18 2.3403 no 1_655
H56 H39 2.8528 no 2_756
H57 C17 3.2093 no 1_655
H57 C18 3.2408 no 1_655
H57 C39 3.4738 no 2_756
H57 C40 3.3599 no 2_756
H57 H17 2.8199 no 1_655
H57 H18 2.8863 no 1_655
H57 H39 2.9779 no 2_756
H57 H40 2.7518 no 2_756
H57 H63 3.4715 no 1_655
H57 H64 2.9906 no 1_655
H58 C40 3.3772 no 1_654
H58 C41 3.1321 no 1_654
H58 H40 2.9020 no 1_654
H58 H40 3.3218 no 2_756
H58 H41 2.3844 no 1_654
H58 H52 3.1463 no 2_765
H58 H64 3.4648 no 2_755
H58 H67 3.2140 no 1_645
H59 C6 3.2540 no 2_665
H59 C65 3.4285 no 2_755
H59 H5B 3.1002 no 2_665
H59 H6A 2.8247 no 2_665
H59 H6B 2.9560 no 2_665
H59 H41 3.1330 no 1_654
H59 H65 3.0966 no 2_755
H59 H67 3.4674 no 1_645
H59 H69A 3.0508 no 1_645
H59 H69A 3.5897 no 2_665
H59 H69B 3.4921 no 1_645
H59 H69B 3.3657 no 2_665
H59 H69C 3.3501 no 2_665
H60 C69 3.2495 no 2_665
H60 H5B 2.7741 no 2_665
H60 H69A 2.6900 no 2_665
H60 H69B 3.1235 no 1_645
H60 H69B 3.5568 no 2_665
H60 H69C 3.0426 no 2_665
H62 C14 3.1837 no .
H62 C15 3.5833 no .
H62 C15 3.3147 no 2_665
H62 C16 3.1031 no 2_665
H62 H3n 3.2224 no .
H62 H14 3.0475 no .
H62 H15 2.8212 no 2_665
H62 H16 2.3918 no 2_665
H63 C13 3.1997 no .
H63 C14 3.2891 no .
H63 C15 3.4068 no .
H63 C16 3.3972 no .
H63 C17 3.2828 no .
H63 C18 3.1887 no .
H63 C68 3.3233 no 2_665
H63 H3n 2.9829 no .
H63 H15 2.8467 no 2_665
H63 H57 3.4715 no 1_455
H63 H68A 2.4593 no 2_665
H63 H68B 3.3921 no 2_665
H64 C39 3.5938 no 2_656
H64 C40 2.8949 no 2_656
H64 C41 3.2962 no 2_656
H64 H3n 3.0247 no .
H64 H11B 3.1304 no .
H64 H40 2.6718 no 2_656
H64 H41 3.3696 no 2_656
H64 H57 2.9906 no 1_455
H64 H58 3.4648 no 2_755
H64 H68A 3.0805 no 2_665
H65 C36 3.5689 no 2_656
H65 C41 3.0943 no 2_656
H65 C42 3.3873 no 2_656
H65 H3n 3.2566 no .
H65 H6A 3.0402 no 1_645
H65 H36 2.6875 no 2_656
H65 H41 3.0722 no 2_656
H65 H42 3.5582 no 2_656
H65 H59 3.0966 no 2_755
H66 H3n 3.4528 no .
H66 H4A 3.5229 no 1_645
H66 H10A 3.2248 no .
H66 H35 2.8200 no 2_656
H66 H36 3.5435 no 2_656
H66 H69B 2.9665 no 1_645
H67 C39 3.2005 no 2_666
H67 C40 2.9766 no 2_666
H67 C57 3.2162 no 1_465
H67 C58 2.9424 no 1_465
H67 C59 3.1103 no 1_465
H67 C60 3.5300 no 1_465
H67 H39 2.9806 no 2_666
H67 H40 2.5746 no 2_666
H67 H44 3.3273 no 1_465
H67 H58 3.2140 no 1_465
H67 H59 3.4674 no 1_465
H68A C63 2.9091 no 2_665
H68A C64 3.2408 no 2_665
H68A H15 3.3650 no .
H68A H40 3.5488 no 2_666
H68A H63 2.4593 no 2_665
H68A H64 3.0805 no 2_665
H68B O3 3.1407 no .
H68B C14 3.4566 no .
H68B C15 3.3001 no .
H68B H2o 3.3216 no .
H68B H3o 2.9579 no .
H68B H14 3.1248 no .
H68B H15 2.8156 no .
H68B H51 3.1229 no .
H68B H63 3.3921 no 2_665
H68C C40 2.8871 no 2_666
H68C C41 3.0090 no 2_666
H68C C51 3.5701 no .
H68C C52 3.5898 no .
H68C H40 2.8643 no 2_666
H68C H41 3.0598 no 2_666
H68C H51 2.9474 no .
H68C H52 2.9918 no .
H69A C59 3.2857 no 1_465
H69A C60 3.5528 no 2_665
H69A C63 3.3845 no 2_665
H69A C64 3.3935 no 2_665
H69A H5B 3.4832 no .
H69A H59 3.0508 no 1_465
H69A H59 3.5897 no 2_665
H69A H60 2.6900 no 2_665
H69B C59 3.3677 no 1_465
H69B C60 3.1386 no 1_465
H69B C66 3.3232 no 1_465
H69B H2o 3.0863 no .
H69B H6A 3.2234 no .
H69B H44 3.3158 no 1_465
H69B H59 3.4921 no 1_465
H69B H59 3.3657 no 2_665
H69B H60 3.1235 no 1_465
H69B H60 3.5568 no 2_665
H69B H66 2.9665 no 1_465
H69C O2 3.2425 no .
H69C O3 2.7562 no .
H69C C5 2.8585 no .
H69C C6 3.1970 no .
H69C H2o 2.6930 no .
H69C H3o 3.1407 no .
H69C H5B 2.4060 no .
H69C H6A 2.6129 no .
H69C H59 3.3501 no 2_665
H69C H60 3.0426 no 2_665

loop_
_geom_hbond_atom_site_label_D
_geom_hbond_atom_site_label_H
_geom_hbond_atom_site_label_A
_geom_hbond_distance_DA
_geom_hbond_distance_DH
_geom_hbond_distance_HA
_geom_hbond_angle_DHA
_geom_hbond_publ_flag
O1 H1o O5 2.5947(14) 0.840 1.756 175.8 no
O2 H2o O7 2.635(2) 0.840 1.813 165.8 no
O4 H4o O6 2.5958(13) 0.840 1.757 176.3 no

loop_
_geom_torsion_atom_site_label_1
_geom_torsion_atom_site_label_2
_geom_torsion_atom_site_label_3
_geom_torsion_atom_site_label_4
_geom_torsion
_geom_torsion_publ_flag
O1 Ni1 O2 C4 -72.59(7) no
O2 Ni1 O1 C1 75.26(7) no
O1 Ni1 O3 C5 173.43(7) no
O3 Ni1 O1 C1 165.44(7) no
O1 Ni1 O4 C8 -151.81(6) no
O4 Ni1 O1 C1 -96.76(7) no
O1 Ni1 N1 C2 -17.60(8) no
O1 Ni1 N1 C3 108.71(8) no
N1 Ni1 O1 C1 -6.26(7) no
O2 Ni1 O3 C5 -94.57(7) no
O3 Ni1 O2 C4 -165.93(7) no
O2 Ni1 N1 C2 -110.68(8) no
O2 Ni1 N1 C3 15.64(7) no
N1 Ni1 O2 C4 9.77(7) no
O2 Ni1 N2 C6 67.20(8) no
O2 Ni1 N2 C7 -167.30(7) no
N2 Ni1 O2 C4 113.78(7) no
O3 Ni1 O4 C8 -57.60(6) no
O4 Ni1 O3 C5 76.58(7) no
O3 Ni1 N2 C6 -22.75(8) no
O3 Ni1 N2 C7 102.75(7) no
N2 Ni1 O3 C5 -3.93(7) no
O4 Ni1 N1 C2 78.64(8) no
O4 Ni1 N1 C3 -155.04(7) no
N1 Ni1 O4 C8 125.36(6) no
O4 Ni1 N2 C6 -121.69(8) no
O4 Ni1 N2 C7 3.80(7) no
N2 Ni1 O4 C8 21.45(6) no
N1 Ni1 N2 C6 148.96(8) no
N1 Ni1 N2 C7 -85.54(8) no
N2 Ni1 N1 C2 160.69(8) no
N2 Ni1 N1 C3 -72.99(9) no
Ni1 O1 C1 C2 28.56(13) no
Ni1 O2 C4 C3 -32.21(12) no
Ni1 O3 C5 C6 28.84(14) no
Ni1 O4 C8 C7 -41.19(11) no
C9 O5 B1 O6 70.54(12) no
C9 O5 B1 N3 -35.73(12) no
C9 O5 B1 C13 -160.97(10) no
B1 O5 C9 C10 42.63(14) no
C12 O6 B1 O5 -104.64(14) no
C12 O6 B1 N3 2.23(17) no
C12 O6 B1 C13 126.97(13) no
B1 O6 C12 C11 -23.82(18) no
Ni1 N1 C2 C1 38.08(16) no
Ni1 N1 C3 C4 -38.18(14) no
C2 N1 C3 C4 83.15(14) no
C3 N1 C2 C1 -83.53(16) no
Ni1 N2 C6 C5 46.17(16) no
Ni1 N2 C7 C8 -27.68(14) no
C6 N2 C7 C8 93.50(13) no
C7 N2 C6 C5 -76.23(16) no
C10 N3 C11 C12 79.73(12) no
C11 N3 C10 C9 -106.24(12) no
C10 N3 B1 O5 15.80(13) no
C10 N3 B1 O6 -100.83(13) no
C10 N3 B1 C13 137.71(13) no
B1 N3 C10 C9 7.88(13) no
C11 N3 B1 O5 137.21(12) no
C11 N3 B1 O6 20.58(15) no
C11 N3 B1 C13 -100.88(15) no
B1 N3 C11 C12 -34.80(13) no
O1 C1 C2 N1 -44.51(18) no
N1 C3 C4 O2 46.48(15) no
O3 C5 C6 N2 -48.90(18) no
N2 C7 C8 O4 45.34(15) no
O5 C9 C10 N3 -29.98(15) no
N3 C11 C12 O6 36.39(16) no
C14 C13 C18 C17 1.06(19) no
C18 C13 C14 C15 0.55(19) no
C14 C13 B1 O5 15.92(18) no
C14 C13 B1 O6 145.08(13) no
C14 C13 B1 N3 -100.07(17) no
B1 C13 C14 C15 -179.18(11) no
C18 C13 B1 O5 -163.80(12) no
C18 C13 B1 O6 -34.64(18) no
C18 C13 B1 N3 80.22(17) no
B1 C13 C18 C17 -179.21(11) no
C13 C14 C15 C16 -1.7(2) no
C14 C15 C16 C17 1.2(2) no
C15 C16 C17 C18 0.4(2) no
C16 C17 C18 C13 -1.5(2) no
C20 C19 C24 C23 2.4(2) no
C24 C19 C20 C21 -2.9(2) no
C20 C19 B2 C25 -74.08(16) no
C20 C19 B2 C31 165.04(12) no
C20 C19 B2 C37 44.20(18) no
B2 C19 C20 C21 176.02(12) no
C24 C19 B2 C25 104.71(16) no
C24 C19 B2 C31 -16.17(18) no
C24 C19 B2 C37 -137.00(13) no
B2 C19 C24 C23 -176.50(11) no
C19 C20 C21 C22 1.1(2) no
C20 C21 C22 C23 1.3(2) no
C21 C22 C23 C24 -1.8(2) no
C22 C23 C24 C19 -0.1(2) no
C26 C25 C30 C29 2.5(2) no
C30 C25 C26 C27 -2.73(19) no
C26 C25 B2 C19 31.34(18) no
C26 C25 B2 C31 152.16(12) no
C26 C25 B2 C37 -87.79(14) no
B2 C25 C26 C27 169.47(11) no
C30 C25 B2 C19 -156.86(13) no
C30 C25 B2 C31 -36.04(16) no
C30 C25 B2 C37 84.01(17) no
B2 C25 C30 C29 -170.01(11) no
C25 C26 C27 C28 1.0(2) no
C26 C27 C28 C29 1.1(2) no
C27 C28 C29 C30 -1.4(2) no
C28 C29 C30 C25 -0.5(2) no
C32 C31 C36 C35 0.86(18) no
C36 C31 C32 C33 0.19(19) no
C32 C31 B2 C19 75.03(15) no
C32 C31 B2 C25 -46.95(14) no
C32 C31 B2 C37 -165.13(11) no
B2 C31 C32 C33 -178.18(10) no
C36 C31 B2 C19 -103.18(13) no
C36 C31 B2 C25 134.84(12) no
C36 C31 B2 C37 16.66(17) no
B2 C31 C36 C35 179.14(10) no
C31 C32 C33 C34 -0.8(2) no
C32 C33 C34 C35 0.3(2) no
C33 C34 C35 C36 0.7(2) no
C34 C35 C36 C31 -1.3(2) no
C38 C37 C42 C41 -2.5(3) no
C42 C37 C38 C39 2.2(3) no
C38 C37 B2 C19 -141.70(16) no
C38 C37 B2 C25 -21.1(2) no
C38 C37 B2 C31 98.22(18) no
B2 C37 C38 C39 -175.51(15) no
C42 C37 B2 C19 40.7(2) no
C42 C37 B2 C25 161.29(16) no
C42 C37 B2 C31 -79.38(19) no
B2 C37 C42 C41 175.32(15) no
C37 C38 C39 C40 -0.7(3) no
C38 C39 C40 C41 -0.7(3) no
C39 C40 C41 C42 0.5(3) no
C40 C41 C42 C37 1.2(3) no
C44 C43 C48 C47 -1.8(3) no
C48 C43 C44 C45 0.3(3) no
C44 C43 B3 C49 -155.42(15) no
C44 C43 B3 C55 -34.4(2) no
C44 C43 B3 C61 82.85(17) no
B3 C43 C44 C45 -176.41(14) no
C48 C43 B3 C49 28.2(2) no
C48 C43 B3 C55 149.15(16) no
C48 C43 B3 C61 -93.56(19) no
B3 C43 C48 C47 174.79(15) no
C43 C44 C45 C46 1.2(3) no
C44 C45 C46 C47 -1.1(3) no
C45 C46 C47 C48 -0.4(3) no
C46 C47 C48 C43 2.0(3) no
C50 C49 C54 C53 -0.7(2) no
C54 C49 C50 C51 0.3(2) no
C50 C49 B3 C43 -71.33(19) no
C50 C49 B3 C55 168.00(13) no
C50 C49 B3 C61 49.07(18) no
B3 C49 C50 C51 -179.42(13) no
C54 C49 B3 C43 109.02(16) no
C54 C49 B3 C55 -11.6(2) no
C54 C49 B3 C61 -130.58(15) no
B3 C49 C54 C53 178.97(13) no
C49 C50 C51 C52 0.7(3) no
C50 C51 C52 C53 -1.3(3) no
C51 C52 C53 C54 0.9(3) no
C52 C53 C54 C49 0.2(3) no
C56 C55 C60 C59 0.78(19) no
C60 C55 C56 C57 0.06(19) no
C56 C55 B3 C43 -44.89(18) no
C56 C55 B3 C49 76.61(15) no
C56 C55 B3 C61 -162.64(11) no
B3 C55 C56 C57 -178.55(11) no
C60 C55 B3 C43 136.63(13) no
C60 C55 B3 C49 -101.88(17) no
C60 C55 B3 C61 18.87(16) no
B3 C55 C60 C59 179.34(11) no
C55 C56 C57 C58 -0.7(2) no
C56 C57 C58 C59 0.6(2) no
C57 C58 C59 C60 0.2(2) no
C58 C59 C60 C55 -0.9(2) no
C62 C61 C66 C65 0.7(2) no
C66 C61 C62 C63 -0.1(2) no
C62 C61 B3 C43 143.43(12) no
C62 C61 B3 C49 21.79(18) no
C62 C61 B3 C55 -98.35(14) no
B3 C61 C62 C63 174.58(11) no
C66 C61 B3 C43 -42.24(17) no
C66 C61 B3 C49 -163.89(12) no
C66 C61 B3 C55 75.98(15) no
B3 C61 C66 C65 -174.01(12) no
C61 C62 C63 C64 -0.6(2) no
C62 C63 C64 C65 0.6(2) no
C63 C64 C65 C66 -0.0(2) no
C64 C65 C66 C61 -0.7(2) no
